data_7705091
loop_
_publ_author_name
'Santoro, Orlando'
'Elsegood, Mark R. J.'
'Bedwell, Elizabeth V.'
'Pryce, Jake A.'
'Redshaw, Carl'

_publ_section_title
;
 INSIGHTS into the structures adopted by titanocalix[6 and 8]arenes and
 their use in the ring opening polymerization of cyclic esters.
;
_journal_issue 34
_journal_name_full 'Dalton transactions (Cambridge, England : 2003)'
_journal_page_first 11978
_journal_page_last 11996
_journal_paper_doi 10.1039/d0dt02130j
_journal_volume 49
_journal_year 2020
_chemical_formula_moiety 'C184.67 H234.02 Ca F20 N4 Na2 O17 Ti8, 14(C2 H3 N)'
_chemical_formula_sum 'C212.67 H266.02 Ca F20 N18 Na2 O17 Ti8'
_chemical_formula_weight 4195.75
_space_group_crystal_system monoclinic
_space_group_IT_number 11
_space_group_name_Hall '-P 2yb'
_space_group_name_H-M_alt 'P 1 21/m 1'
_atom_sites_solution_hydrogens geom
_atom_sites_solution_primary iterative
_atom_sites_solution_secondary difmap
_audit_creation_method SHELXL-2018/3
_audit_update_record
;
2020-07-08 deposited with the CCDC.	2020-08-10 downloaded from the CCDC.
;
_cell_angle_alpha 90
_cell_angle_beta 99.755(5)
_cell_angle_gamma 90
_cell_formula_units_Z 2
_cell_length_a 20.9093(17)
_cell_length_b 23.0191(7)
_cell_length_c 23.6904(10)
_cell_measurement_reflns_used 8729
_cell_measurement_temperature 100(2)
_cell_measurement_theta_max 22.94
_cell_measurement_theta_min 1.76
_cell_volume 11237.6(11)
_computing_cell_refinement 'CrysAlisPro 1.171.39.46 (Rigaku OD, 2018)'
_computing_data_collection 'CrysAlisPro 1.171.39.46 (Rigaku OD, 2018)'
_computing_data_reduction 'CrysAlisPro 1.171.39.46 (Rigaku OD, 2018)'
_computing_molecular_graphics 'Bruker SHELXTL'
_computing_publication_material 'Bruker SHELXTL'
_computing_structure_refinement 'SHELXL-2018/3 (Sheldrick, 2018)'
_computing_structure_solution 'SHELXT 2018/2 (Sheldrick, 2018)'
_diffrn_ambient_temperature 100(2)
_diffrn_detector_area_resol_mean 10
_diffrn_measured_fraction_theta_full 0.999
_diffrn_measured_fraction_theta_max 0.998
_diffrn_measurement_device 'four-circle diffractometer'
_diffrn_measurement_device_type
;
Rigaku FRE+ equipped with VHF Varimax confocal mirrors and an AFC12 
goniometer and HyPix 6000 detector
;
_diffrn_measurement_method 'profile data from \w-scans'
_diffrn_radiation_collimation 0.2
_diffrn_radiation_type MoK\a
_diffrn_radiation_wavelength 0.71073
_diffrn_reflns_av_R_equivalents 0.1514
_diffrn_reflns_av_unetI/netI 0.1906
_diffrn_reflns_Laue_measured_fraction_full 0.999
_diffrn_reflns_Laue_measured_fraction_max 0.998
_diffrn_reflns_limit_h_max 27
_diffrn_reflns_limit_h_min -26
_diffrn_reflns_limit_k_max 25
_diffrn_reflns_limit_k_min -29
_diffrn_reflns_limit_l_max 30
_diffrn_reflns_limit_l_min -30
_diffrn_reflns_number 108461
_diffrn_reflns_point_group_measured_fraction_full 0.999
_diffrn_reflns_point_group_measured_fraction_max 0.998
_diffrn_reflns_theta_full 25.242
_diffrn_reflns_theta_max 27.484
_diffrn_reflns_theta_min 1.493
_diffrn_source 'Rotating-anode X-ray tube'
_exptl_absorpt_coefficient_mu 0.373
_exptl_absorpt_correction_T_max 1.000
_exptl_absorpt_correction_T_min 0.373
_exptl_absorpt_correction_type multi-scan
_exptl_absorpt_process_details
; 
CrysAlisPro 1.171.39.46 (Rigaku Oxford Diffraction, 2018) 
Empirical absorption correction using spherical harmonics, 
 implemented in SCALE3 ABSPACK scaling algorithm. 
;
_exptl_crystal_colour red
_exptl_crystal_density_diffrn 1.240
_exptl_crystal_density_method 'not measured'
_exptl_crystal_description blade
_exptl_crystal_F_000 4404
_exptl_crystal_recrystallization_method 'Re-crystallisation from solvent: acetonitrile'
_exptl_crystal_size_max 0.170
_exptl_crystal_size_mid 0.040
_exptl_crystal_size_min 0.015
_refine_diff_density_max 1.145
_refine_diff_density_min -0.679
_refine_diff_density_rms 0.098
_refine_ls_extinction_method none
_refine_ls_goodness_of_fit_ref 0.958
_refine_ls_hydrogen_treatment constr
_refine_ls_matrix_type full
_refine_ls_number_parameters 1389
_refine_ls_number_reflns 26376
_refine_ls_number_restraints 1070
_refine_ls_restrained_S_all 0.956
_refine_ls_R_factor_all 0.2808
_refine_ls_R_factor_gt 0.1153
_refine_ls_shift/su_max 0.001
_refine_ls_shift/su_mean 0.000
_refine_ls_structure_factor_coef Fsqd
_refine_ls_weighting_details 'w=1/[\s^2^(Fo^2^)+(0.2170P)^2^] where P=(Fo^2^+2Fc^2^)/3'
_refine_ls_weighting_scheme calc
_refine_ls_wR_factor_gt 0.3046
_refine_ls_wR_factor_ref 0.3987
_reflns_Friedel_coverage 0.000
_reflns_number_gt 8680
_reflns_number_total 26376
_reflns_threshold_expression 'I > 2\s(I)'
_cod_data_source_file d0dt02130j2.cif
_cod_data_source_block 8
_cod_depositor_comments 'Adding full bibliography for 7705091--7705102.cif.'
_cod_original_sg_symbol_H-M 'P 21/m'
_cod_database_code 7705091
_shelx_shelxl_version_number 2018/3
_shelx_space_group_comment
; 
The symmetry employed for this shelxl refinement is uniquely defined 
by the following loop, which should always be used as a source of 
symmetry information in preference to the above space-group names. 
They are only intended as comments. 
;
_shelx_estimated_absorpt_t_min 0.939
_shelx_estimated_absorpt_t_max 0.994

loop_
_space_group_symop_operation_xyz
'x, y, z'
'-x, y+1/2, -z'
'-x, -y, -z'
'x, -y-1/2, z'

loop_
_atom_site_label
_atom_site_type_symbol
_atom_site_fract_x
_atom_site_fract_y
_atom_site_fract_z
_atom_site_U_iso_or_equiv
_atom_site_adp_type
_atom_site_occupancy
_atom_site_site_symmetry_order
_atom_site_calc_flag
_atom_site_refinement_flags_posn
_atom_site_refinement_flags_adp
_atom_site_refinement_flags_occupancy
_atom_site_disorder_assembly
_atom_site_disorder_group
Ti1 Ti 0.20252(11) 0.33350(7) 0.87244(6) 0.1000(7) Uani 1 1 d . . . . .
Ti2 Ti 0.28469(7) 0.33593(4) 0.73528(5) 0.0615(4) Uani 1 1 d . . . . .
Ti3 Ti 0.42124(7) 0.33341(5) 0.64446(5) 0.0606(4) Uani 1 1 d . . . . .
Ti4 Ti 0.46823(8) 0.33506(5) 0.80897(5) 0.0669(5) Uani 1 1 d . . . . .
Ca1 Ca 0.35435(15) 0.250000 0.87124(10) 0.0891(9) Uani 1 2 d S T P . .
F1 F 0.2886(3) 0.3487(2) 0.9104(2) 0.135(2) Uani 1 1 d . . . . .
F2 F 0.1246(3) 0.3060(2) 0.8218(2) 0.1094(17) Uani 1 1 d . . . . .
F3 F 0.2446(2) 0.32586(15) 0.80259(17) 0.0754(13) Uani 1 1 d . . . . .
F4 F 0.3395(2) 0.33499(14) 0.67861(15) 0.0650(11) Uani 1 1 d . . . . .
F5 F 0.3697(2) 0.33952(13) 0.79031(15) 0.0677(12) Uani 1 1 d . . . . .
F6 F 0.4987(2) 0.32087(16) 0.62261(17) 0.0762(13) Uani 1 1 d . . . . .
F7 F 0.4638(2) 0.33684(13) 0.72584(14) 0.0617(11) Uani 1 1 d . . . . .
F8 F 0.4584(2) 0.32236(16) 0.88365(16) 0.0830(14) Uani 1 1 d . . . . .
F9 F 0.2309(4) 0.250000 0.8789(2) 0.090(2) Uani 1 2 d S T P . .
F10 F 0.2987(3) 0.250000 0.7447(2) 0.0614(15) Uani 1 2 d S T P . .
F11 F 0.4177(3) 0.250000 0.6621(2) 0.0672(16) Uani 1 2 d S T P . .
F12 F 0.4487(3) 0.250000 0.7970(2) 0.0662(16) Uani 1 2 d S T P . .
O1 O 0.1698(5) 0.3246(4) 0.9355(3) 0.165(4) Uani 1 1 d . . . . .
O2 O 0.1809(3) 0.4078(2) 0.8572(2) 0.103(2) Uani 1 1 d . . . . .
O3 O 0.2768(2) 0.41264(17) 0.7376(2) 0.0706(14) Uani 1 1 d . . . . .
O5 O 0.3715(3) 0.32104(19) 0.5756(2) 0.0667(14) Uani 1 1 d . . . . .
O4 O 0.2127(3) 0.32410(17) 0.6862(2) 0.0677(14) Uani 1 1 d . . . . .
O6 O 0.4215(2) 0.41140(17) 0.6435(2) 0.0673(14) Uani 1 1 d . . . . .
O7 O 0.4739(3) 0.41295(17) 0.8117(2) 0.0726(15) Uani 1 1 d . . . . .
O8 O 0.5530(3) 0.32072(19) 0.8165(2) 0.0687(15) Uani 1 1 d . . . . .
O9 O 0.4000(9) 0.250000 0.9883(5) 0.187(6) Uani 1 2 d S T P . .
C1 C 0.1495(7) 0.3393(6) 0.9865(4) 0.138(5) Uani 1 1 d . . . . .
C2 C 0.1706(6) 0.3048(5) 1.0340(4) 0.118(4) Uani 1 1 d . . . . .
C3 C 0.1521(7) 0.3241(5) 1.0844(4) 0.130(4) Uani 1 1 d . . . . .
H3 H 0.166100 0.302608 1.118478 0.156 Uiso 1 1 calc R U . . .
C4 C 0.1138(8) 0.3735(6) 1.0877(5) 0.137(5) Uani 1 1 d . . . . .
C5 C 0.0948(7) 0.4053(5) 1.0398(5) 0.143(5) Uani 1 1 d . . . . .
H5 H 0.068823 0.438852 1.041653 0.172 Uiso 1 1 calc R U . . .
C6 C 0.1126(7) 0.3899(6) 0.9877(4) 0.142(5) Uani 1 1 d . . . . .
C7 C 0.0966(8) 0.3893(6) 1.1467(5) 0.182(6) Uani 1 1 d D U . . .
C8 C 0.0341(15) 0.4306(14) 1.1394(15) 0.236(10) Uani 0.63(2) 1 d D U P A 1
H8A H 0.041648 0.464905 1.116898 0.354 Uiso 0.63(2) 1 calc R U P A 1
H8B H -0.003760 0.409365 1.119636 0.354 Uiso 0.63(2) 1 calc R U P A 1
H8C H 0.026196 0.442904 1.177242 0.354 Uiso 0.63(2) 1 calc R U P A 1
C9 C 0.0763(18) 0.3399(10) 1.1818(11) 0.200(9) Uani 0.63(2) 1 d D U P A 1
H9A H 0.066699 0.354999 1.218116 0.301 Uiso 0.63(2) 1 calc R U P A 1
H9B H 0.037555 0.321094 1.160510 0.301 Uiso 0.63(2) 1 calc R U P A 1
H9C H 0.111633 0.311436 1.189566 0.301 Uiso 0.63(2) 1 calc R U P A 1
C10 C 0.1632(11) 0.4070(14) 1.1865(9) 0.215(9) Uani 0.63(2) 1 d D U P A 1
H10A H 0.182875 0.439580 1.168966 0.322 Uiso 0.63(2) 1 calc R U P A 1
H10B H 0.154642 0.418615 1.224286 0.322 Uiso 0.63(2) 1 calc R U P A 1
H10C H 0.192888 0.373797 1.190508 0.322 Uiso 0.63(2) 1 calc R U P A 1
C8X C 0.068(3) 0.4536(11) 1.1414(16) 0.202(11) Uani 0.37(2) 1 d D U P A 2
H8D H 0.103978 0.481319 1.141410 0.303 Uiso 0.37(2) 1 calc R U P A 2
H8E H 0.037386 0.457416 1.105595 0.303 Uiso 0.37(2) 1 calc R U P A 2
H8F H 0.046346 0.461788 1.173901 0.303 Uiso 0.37(2) 1 calc R U P A 2
C9X C 0.0376(19) 0.3518(17) 1.146(2) 0.199(10) Uani 0.37(2) 1 d D U P A 2
H9D H 0.020780 0.357241 1.181981 0.298 Uiso 0.37(2) 1 calc R U P A 2
H9E H 0.004255 0.362663 1.113715 0.298 Uiso 0.37(2) 1 calc R U P A 2
H9F H 0.049477 0.310903 1.142535 0.298 Uiso 0.37(2) 1 calc R U P A 2
C10X C 0.141(3) 0.366(2) 1.2038(14) 0.230(12) Uani 0.37(2) 1 d D U P A 2
H10D H 0.182460 0.386902 1.209979 0.346 Uiso 0.37(2) 1 calc R U P A 2
H10E H 0.118860 0.372160 1.236489 0.346 Uiso 0.37(2) 1 calc R U P A 2
H10F H 0.149221 0.324302 1.199757 0.346 Uiso 0.37(2) 1 calc R U P A 2
C11 C 0.0972(9) 0.4291(7) 0.9363(5) 0.156(6) Uani 1 1 d . . . . .
H11A H 0.086281 0.403870 0.902184 0.187 Uiso 1 1 calc R U . . .
H11B H 0.057305 0.450804 0.940145 0.187 Uiso 1 1 calc R U . . .
C12 C 0.1872(7) 0.4582(5) 0.8874(4) 0.117(4) Uani 1 1 d . . . . .
C13 C 0.1417(9) 0.4689(5) 0.9243(5) 0.133(5) Uani 1 1 d . . . . .
C14 C 0.1516(10) 0.5227(7) 0.9551(5) 0.184(9) Uani 1 1 d . . . . .
H14 H 0.124609 0.530594 0.982588 0.220 Uiso 1 1 calc R U . . .
C15 C 0.1963(12) 0.5626(5) 0.9479(6) 0.188(10) Uani 1 1 d . . . . .
C16 C 0.2392(8) 0.5506(4) 0.9101(5) 0.152(6) Uani 1 1 d . . . . .
H16 H 0.272841 0.577090 0.905730 0.183 Uiso 1 1 calc R U . . .
C17 C 0.2314(8) 0.4973(4) 0.8782(4) 0.121(5) Uani 1 1 d . . . . .
C18 C 0.2181(9) 0.6266(11) 0.9800(10) 0.143(5) Uani 0.575(12) 1 d D U P B 1
C19 C 0.2816(11) 0.6508(9) 0.9772(10) 0.158(6) Uani 0.575(12) 1 d D U P B 1
H19A H 0.315160 0.622276 0.991503 0.238 Uiso 0.575(12) 1 calc R U P B 1
H19B H 0.284188 0.660645 0.937399 0.238 Uiso 0.575(12) 1 calc R U P B 1
H19C H 0.288168 0.686004 1.000796 0.238 Uiso 0.575(12) 1 calc R U P B 1
C20 C 0.2126(11) 0.6016(10) 1.0493(8) 0.144(6) Uani 0.575(12) 1 d D U P B 1
H20A H 0.169263 0.585627 1.049532 0.217 Uiso 0.575(12) 1 calc R U P B 1
H20B H 0.245274 0.571379 1.060577 0.217 Uiso 0.575(12) 1 calc R U P B 1
H20C H 0.220375 0.634072 1.076431 0.217 Uiso 0.575(12) 1 calc R U P B 1
C21 C 0.1568(12) 0.6582(11) 0.9617(12) 0.157(7) Uani 0.575(12) 1 d D U P B 1
H21A H 0.120222 0.633569 0.967394 0.235 Uiso 0.575(12) 1 calc R U P B 1
H21B H 0.156720 0.693755 0.984487 0.235 Uiso 0.575(12) 1 calc R U P B 1
H21C H 0.152740 0.668396 0.921090 0.235 Uiso 0.575(12) 1 calc R U P B 1
C18X C 0.1881(14) 0.6154(13) 0.9857(12) 0.151(6) Uani 0.425(12) 1 d D U P B 2
C19X C 0.2492(13) 0.6131(15) 1.0283(14) 0.155(7) Uani 0.425(12) 1 d D U P B 2
H19D H 0.247735 0.579813 1.053823 0.232 Uiso 0.425(12) 1 calc R U P B 2
H19E H 0.286242 0.609001 1.008230 0.232 Uiso 0.425(12) 1 calc R U P B 2
H19F H 0.253756 0.649010 1.050842 0.232 Uiso 0.425(12) 1 calc R U P B 2
C20X C 0.1217(13) 0.6174(11) 1.0214(12) 0.143(7) Uani 0.425(12) 1 d D U P B 2
H20D H 0.122322 0.582910 1.045760 0.214 Uiso 0.425(12) 1 calc R U P B 2
H20E H 0.124087 0.652407 1.045117 0.214 Uiso 0.425(12) 1 calc R U P B 2
H20F H 0.081530 0.617872 0.993290 0.214 Uiso 0.425(12) 1 calc R U P B 2
C21X C 0.1913(18) 0.6660(14) 0.9476(14) 0.157(8) Uani 0.425(12) 1 d D U P B 2
H21D H 0.151377 0.668021 0.919329 0.236 Uiso 0.425(12) 1 calc R U P B 2
H21E H 0.196147 0.701652 0.970509 0.236 Uiso 0.425(12) 1 calc R U P B 2
H21F H 0.228633 0.661642 0.927896 0.236 Uiso 0.425(12) 1 calc R U P B 2
C22 C 0.2736(6) 0.4885(3) 0.8347(4) 0.107(4) Uani 1 1 d . . . . .
H22A H 0.289994 0.448114 0.837084 0.129 Uiso 1 1 calc R U . . .
H22B H 0.311348 0.514962 0.842777 0.129 Uiso 1 1 calc R U . . .
C23 C 0.2390(4) 0.4619(3) 0.7274(3) 0.072(2) Uani 1 1 d . . . . .
C24 C 0.2369(4) 0.5001(3) 0.7741(3) 0.079(2) Uani 1 1 d . . . . .
C25 C 0.1989(5) 0.5488(3) 0.7639(3) 0.087(3) Uani 1 1 d . . . . .
H25 H 0.197323 0.574772 0.794765 0.104 Uiso 1 1 calc R U . . .
C26 C 0.1632(4) 0.5619(3) 0.7117(4) 0.082(3) Uani 1 1 d . . . . .
C27 C 0.1674(4) 0.5241(3) 0.6660(3) 0.076(2) Uani 1 1 d . . . . .
H27 H 0.143388 0.532684 0.629197 0.091 Uiso 1 1 calc R U . . .
C28 C 0.2063(4) 0.4735(3) 0.6731(3) 0.066(2) Uani 1 1 d . . . . .
C29 C 0.1159(5) 0.6141(3) 0.7042(3) 0.099(3) Uani 1 1 d D U . . .
C30 C 0.0541(11) 0.5867(15) 0.719(2) 0.115(8) Uani 0.40(5) 1 d D U P C 1
H30A H 0.062552 0.572358 0.758476 0.173 Uiso 0.40(5) 1 calc R U P C 1
H30B H 0.019518 0.615909 0.715010 0.173 Uiso 0.40(5) 1 calc R U P C 1
H30C H 0.040574 0.554279 0.692826 0.173 Uiso 0.40(5) 1 calc R U P C 1
C31 C 0.137(2) 0.6643(13) 0.7450(17) 0.143(10) Uani 0.40(5) 1 d D U P C 1
H31A H 0.145946 0.649768 0.784431 0.214 Uiso 0.40(5) 1 calc R U P C 1
H31B H 0.176091 0.682256 0.735282 0.214 Uiso 0.40(5) 1 calc R U P C 1
H31C H 0.102045 0.693257 0.741544 0.214 Uiso 0.40(5) 1 calc R U P C 1
C32 C 0.102(2) 0.636(2) 0.6427(8) 0.098(8) Uani 0.40(5) 1 d D U P C 1
H32A H 0.088168 0.603349 0.616868 0.148 Uiso 0.40(5) 1 calc R U P C 1
H32B H 0.066692 0.664849 0.639020 0.148 Uiso 0.40(5) 1 calc R U P C 1
H32C H 0.140738 0.653849 0.632758 0.148 Uiso 0.40(5) 1 calc R U P C 1
C30X C 0.0622(12) 0.6083(17) 0.7400(13) 0.147(7) Uani 0.60(5) 1 d D U P C 2
H30D H 0.081432 0.601995 0.780235 0.221 Uiso 0.60(5) 1 calc R U P C 2
H30E H 0.036211 0.643992 0.736721 0.221 Uiso 0.60(5) 1 calc R U P C 2
H30F H 0.034299 0.575297 0.726182 0.221 Uiso 0.60(5) 1 calc R U P C 2
C31X C 0.1597(15) 0.6656(8) 0.7250(15) 0.136(8) Uani 0.60(5) 1 d D U P C 2
H31D H 0.194003 0.668832 0.701700 0.204 Uiso 0.60(5) 1 calc R U P C 2
H31E H 0.133863 0.701344 0.721493 0.204 Uiso 0.60(5) 1 calc R U P C 2
H31F H 0.179236 0.659643 0.765208 0.204 Uiso 0.60(5) 1 calc R U P C 2
C32X C 0.0846(14) 0.6238(14) 0.6420(5) 0.086(6) Uani 0.60(5) 1 d D U P C 2
H32D H 0.118560 0.627636 0.618340 0.129 Uiso 0.60(5) 1 calc R U P C 2
H32E H 0.056673 0.590752 0.628603 0.129 Uiso 0.60(5) 1 calc R U P C 2
H32F H 0.058585 0.659447 0.639142 0.129 Uiso 0.60(5) 1 calc R U P C 2
C33 C 0.2043(4) 0.4316(3) 0.6245(3) 0.065(2) Uani 1 1 d . . . . .
H33A H 0.200108 0.453458 0.588076 0.078 Uiso 1 1 calc R U . . .
H33B H 0.245603 0.409642 0.629363 0.078 Uiso 1 1 calc R U . . .
C34 C 0.1544(4) 0.3398(3) 0.6546(3) 0.0600(19) Uani 1 1 d . . . . .
C35 C 0.1504(4) 0.3909(3) 0.6215(3) 0.0585(19) Uani 1 1 d . . . . .
C36 C 0.0901(4) 0.4037(3) 0.5894(3) 0.070(2) Uani 1 1 d . . . . .
H36 H 0.086749 0.437280 0.565779 0.084 Uiso 1 1 calc R U . . .
C37 C 0.0347(5) 0.3711(3) 0.5896(3) 0.079(2) Uani 1 1 d . . . . .
C38 C 0.0431(4) 0.3207(3) 0.6246(3) 0.072(2) Uani 1 1 d . . . . .
H38 H 0.006311 0.297162 0.626962 0.086 Uiso 1 1 calc R U . . .
C39 C 0.1014(4) 0.3049(3) 0.6549(3) 0.062(2) Uani 1 1 d . . . . .
C40 C -0.0303(6) 0.3843(4) 0.5557(5) 0.112(3) Uani 1 1 d . . . . .
C41 C -0.0296(6) 0.4360(5) 0.5145(5) 0.130(4) Uani 1 1 d . . . . .
H41A H -0.073975 0.444128 0.495188 0.195 Uiso 1 1 calc R U . . .
H41B H -0.002488 0.426407 0.485874 0.195 Uiso 1 1 calc R U . . .
H41C H -0.011961 0.470307 0.536186 0.195 Uiso 1 1 calc R U . . .
C42 C -0.0546(7) 0.3320(5) 0.5114(5) 0.153(5) Uani 1 1 d . . . . .
H42A H -0.055415 0.295558 0.532674 0.230 Uiso 1 1 calc R U . . .
H42B H -0.024832 0.328156 0.483841 0.230 Uiso 1 1 calc R U . . .
H42C H -0.098348 0.340652 0.490916 0.230 Uiso 1 1 calc R U . . .
C43 C -0.0790(7) 0.3895(7) 0.5903(6) 0.170(6) Uani 1 1 d . . . . .
H43A H -0.067828 0.421362 0.617684 0.255 Uiso 1 1 calc R U . . .
H43B H -0.081999 0.353157 0.611177 0.255 Uiso 1 1 calc R U . . .
H43C H -0.120784 0.397729 0.566014 0.255 Uiso 1 1 calc R U . . .
C44 C 0.1047(6) 0.250000 0.6913(4) 0.064(3) Uani 1 2 d S T P . .
H44A H 0.145635 0.249999 0.719255 0.076 Uiso 1 2 calc R U P . .
H44B H 0.068188 0.250000 0.712994 0.076 Uiso 1 2 calc R U P . .
C45 C 0.2087(8) 0.250000 1.0316(6) 0.112(5) Uani 1 2 d S T P . .
H45A H 0.227197 0.249999 0.995808 0.134 Uiso 1 2 calc R U P . .
H45B H 0.245451 0.250001 1.064074 0.134 Uiso 1 2 calc R U P . .
C46 C 0.3194(4) 0.3388(3) 0.5371(3) 0.065(2) Uani 1 1 d . . . . .
C47 C 0.2645(4) 0.3050(3) 0.5281(3) 0.061(2) Uani 1 1 d . . . . .
C48 C 0.2132(4) 0.3239(3) 0.4860(3) 0.072(2) Uani 1 1 d . . . . .
H48 H 0.174337 0.301686 0.479480 0.087 Uiso 1 1 calc R U . . .
C49 C 0.2167(5) 0.3742(3) 0.4529(3) 0.071(2) Uani 1 1 d . . . . .
C50 C 0.2717(5) 0.4064(4) 0.4660(3) 0.075(2) Uani 1 1 d . . . . .
H50 H 0.274571 0.441292 0.445153 0.090 Uiso 1 1 calc R U . . .
C51 C 0.3241(4) 0.3916(3) 0.5080(3) 0.066(2) Uani 1 1 d . . . . .
C52 C 0.1607(5) 0.3918(4) 0.4076(4) 0.102(3) Uani 1 1 d D U . . .
C53 C 0.1008(7) 0.3516(7) 0.4059(7) 0.184(6) Uani 1 1 d D U . D 1
H53A H 0.089160 0.349390 0.444188 0.276 Uiso 1 1 calc R U . D 1
H53B H 0.064222 0.367356 0.378912 0.276 Uiso 1 1 calc R U . D 1
H53C H 0.111300 0.312614 0.393505 0.276 Uiso 1 1 calc R U . D 1
C54 C 0.1833(10) 0.3989(9) 0.3533(6) 0.134(5) Uani 0.622(12) 1 d D U P D 1
H54A H 0.146830 0.410387 0.323767 0.201 Uiso 0.622(12) 1 calc R U P D 1
H54B H 0.216836 0.429072 0.357162 0.201 Uiso 0.622(12) 1 calc R U P D 1
H54C H 0.201415 0.362138 0.342466 0.201 Uiso 0.622(12) 1 calc R U P D 1
C55 C 0.1388(9) 0.4556(7) 0.4247(7) 0.121(5) Uani 0.622(12) 1 d D U P D 1
H55A H 0.122995 0.453673 0.461248 0.182 Uiso 0.622(12) 1 calc R U P D 1
H55B H 0.176063 0.482066 0.428303 0.182 Uiso 0.622(12) 1 calc R U P D 1
H55C H 0.104177 0.469997 0.394843 0.182 Uiso 0.622(12) 1 calc R U P D 1
C53X C 0.1436(16) 0.3413(10) 0.3592(9) 0.122(7) Uani 0.378(12) 1 d D U P D 2
H53D H 0.182373 0.332451 0.342569 0.183 Uiso 0.378(12) 1 calc R U P D 2
H53E H 0.129335 0.306217 0.376887 0.183 Uiso 0.378(12) 1 calc R U P D 2
H53F H 0.108927 0.354880 0.328976 0.183 Uiso 0.378(12) 1 calc R U P D 2
C54X C 0.1009(11) 0.4043(13) 0.4320(10) 0.107(6) Uani 0.378(12) 1 d D U P D 2
H54D H 0.065743 0.415568 0.401157 0.160 Uiso 0.378(12) 1 calc R U P D 2
H54E H 0.088167 0.369494 0.451186 0.160 Uiso 0.378(12) 1 calc R U P D 2
H54F H 0.109551 0.436096 0.459798 0.160 Uiso 0.378(12) 1 calc R U P D 2
C55X C 0.1755(13) 0.4448(10) 0.3702(10) 0.109(6) Uani 0.378(12) 1 d D U P D 2
H55D H 0.214694 0.436839 0.354023 0.164 Uiso 0.378(12) 1 calc R U P D 2
H55E H 0.138760 0.450941 0.339107 0.164 Uiso 0.378(12) 1 calc R U P D 2
H55F H 0.182124 0.479691 0.394172 0.164 Uiso 0.378(12) 1 calc R U P D 2
C56 C 0.3817(4) 0.4322(3) 0.5236(3) 0.078(2) Uani 1 1 d . . . . .
H56A H 0.421238 0.408904 0.536629 0.093 Uiso 1 1 calc R U . . .
H56B H 0.388322 0.454093 0.489068 0.093 Uiso 1 1 calc R U . . .
C57 C 0.3903(4) 0.4632(3) 0.6275(4) 0.072(2) Uani 1 1 d . . . . .
C58 C 0.3722(4) 0.4741(3) 0.5696(4) 0.076(2) Uani 1 1 d . . . . .
C59 C 0.3401(4) 0.5277(3) 0.5538(4) 0.095(3) Uani 1 1 d . . . . .
H59 H 0.326009 0.536368 0.514506 0.114 Uiso 1 1 calc R U . . .
C60 C 0.3292(4) 0.5681(3) 0.5961(5) 0.091(3) Uani 1 1 d . . . . .
C61 C 0.3509(4) 0.5540(3) 0.6527(4) 0.091(3) Uani 1 1 d . . . . .
H61 H 0.345116 0.581566 0.681278 0.109 Uiso 1 1 calc R U . . .
C62 C 0.3806(4) 0.5021(3) 0.6698(4) 0.074(2) Uani 1 1 d . . . . .
C63 C 0.2970(6) 0.6255(4) 0.5762(6) 0.125(4) Uani 1 1 d . . . . .
C64 C 0.2338(6) 0.6150(4) 0.5403(6) 0.161(6) Uani 1 1 d . . . . .
H64A H 0.207861 0.650662 0.537756 0.241 Uiso 1 1 calc R U . . .
H64B H 0.211134 0.584018 0.557271 0.241 Uiso 1 1 calc R U . . .
H64C H 0.240186 0.603353 0.501852 0.241 Uiso 1 1 calc R U . . .
C65 C 0.3399(7) 0.6617(4) 0.5509(7) 0.183(7) Uani 1 1 d . . . . .
H65A H 0.352676 0.641628 0.518107 0.274 Uiso 1 1 calc R U . . .
H65B H 0.378563 0.670166 0.579313 0.274 Uiso 1 1 calc R U . . .
H65C H 0.317799 0.698081 0.538072 0.274 Uiso 1 1 calc R U . . .
C66 C 0.2809(8) 0.6602(4) 0.6281(7) 0.174(6) Uani 1 1 d . . . . .
H66A H 0.245816 0.687773 0.615045 0.262 Uiso 1 1 calc R U . . .
H66B H 0.319583 0.681538 0.646308 0.262 Uiso 1 1 calc R U . . .
H66C H 0.267312 0.633344 0.655899 0.262 Uiso 1 1 calc R U . . .
C67 C 0.4018(5) 0.4893(3) 0.7320(3) 0.080(3) Uani 1 1 d . . . . .
H67A H 0.374487 0.512640 0.753825 0.096 Uiso 1 1 calc R U . . .
H67B H 0.392231 0.447911 0.738365 0.096 Uiso 1 1 calc R U . . .
C68 C 0.5050(5) 0.4625(3) 0.7966(3) 0.075(2) Uani 1 1 d . . . . .
C69 C 0.4709(4) 0.5001(3) 0.7574(4) 0.074(2) Uani 1 1 d . . . . .
C70 C 0.5021(5) 0.5506(3) 0.7426(4) 0.084(3) Uani 1 1 d . . . . .
H70 H 0.478976 0.576754 0.715586 0.100 Uiso 1 1 calc R U . . .
C71 C 0.5654(5) 0.5630(3) 0.7665(4) 0.086(3) Uani 1 1 d . . . . .
C72 C 0.5976(5) 0.5236(3) 0.8056(4) 0.084(3) Uani 1 1 d . . . . .
H72 H 0.641064 0.531923 0.822816 0.101 Uiso 1 1 calc R U . . .
C73 C 0.5696(5) 0.4727(3) 0.8206(3) 0.084(3) Uani 1 1 d . . . . .
C74 C 0.6008(5) 0.6169(3) 0.7493(5) 0.103(3) Uani 1 1 d . . . . .
C75 C 0.5565(6) 0.6584(4) 0.7133(6) 0.153(5) Uani 1 1 d . . . . .
H75A H 0.582202 0.689369 0.699649 0.229 Uiso 1 1 calc R U . . .
H75B H 0.526391 0.675369 0.736263 0.229 Uiso 1 1 calc R U . . .
H75C H 0.531926 0.637756 0.680483 0.229 Uiso 1 1 calc R U . . .
C76 C 0.6365(7) 0.6478(5) 0.8022(5) 0.155(6) Uani 1 1 d . . . . .
H76A H 0.659807 0.681390 0.790429 0.232 Uiso 1 1 calc R U . . .
H76B H 0.667468 0.620956 0.824296 0.232 Uiso 1 1 calc R U . . .
H76C H 0.605140 0.660877 0.825899 0.232 Uiso 1 1 calc R U . . .
C77 C 0.6501(7) 0.5983(5) 0.7119(6) 0.154(5) Uani 1 1 d . . . . .
H77A H 0.627184 0.585392 0.674492 0.230 Uiso 1 1 calc R U . . .
H77B H 0.676560 0.566295 0.730602 0.230 Uiso 1 1 calc R U . . .
H77C H 0.678236 0.631231 0.706771 0.230 Uiso 1 1 calc R U . . .
C78 C 0.6096(5) 0.4281(3) 0.8590(3) 0.086(3) Uani 1 1 d . . . . .
H78A H 0.643852 0.447763 0.886251 0.103 Uiso 1 1 calc R U . . .
H78B H 0.581479 0.406084 0.881058 0.103 Uiso 1 1 calc R U . . .
C79 C 0.6073(5) 0.3367(3) 0.7991(3) 0.068(2) Uani 1 1 d . . . . .
C80 C 0.6388(5) 0.3887(3) 0.8218(3) 0.074(2) Uani 1 1 d . . . . .
C81 C 0.6954(6) 0.4029(4) 0.8038(4) 0.092(3) Uani 1 1 d . . . . .
H81 H 0.717467 0.436611 0.820146 0.110 Uiso 1 1 calc R U . . .
C82 C 0.7231(6) 0.3732(4) 0.7646(5) 0.104(3) Uani 1 1 d . . . . .
C83 C 0.6882(5) 0.3237(4) 0.7418(4) 0.093(3) Uani 1 1 d . . . . .
H83 H 0.704095 0.302314 0.712760 0.111 Uiso 1 1 calc R U . . .
C84 C 0.6335(5) 0.3052(3) 0.7588(3) 0.074(2) Uani 1 1 d . . . . .
C85 C 0.7871(11) 0.3936(7) 0.7513(8) 0.139(5) Uani 0.638(12) 1 d D U P E 1
C86 C 0.8130(12) 0.3529(9) 0.7069(11) 0.166(7) Uani 0.638(12) 1 d D U P E 1
H86A H 0.854657 0.367673 0.699337 0.249 Uiso 0.638(12) 1 calc R U P E 1
H86B H 0.818753 0.313500 0.722554 0.249 Uiso 0.638(12) 1 calc R U P E 1
H86C H 0.781600 0.352202 0.671121 0.249 Uiso 0.638(12) 1 calc R U P E 1
C87 C 0.7810(11) 0.4548(7) 0.7252(10) 0.159(7) Uani 0.638(12) 1 d D U P E 1
H87A H 0.823205 0.467278 0.716773 0.238 Uiso 0.638(12) 1 calc R U P E 1
H87B H 0.749171 0.454326 0.689648 0.238 Uiso 0.638(12) 1 calc R U P E 1
H87C H 0.766652 0.481925 0.752370 0.238 Uiso 0.638(12) 1 calc R U P E 1
C88 C 0.8379(10) 0.3953(9) 0.8083(9) 0.164(7) Uani 0.638(12) 1 d D U P E 1
H88A H 0.879838 0.408554 0.800009 0.246 Uiso 0.638(12) 1 calc R U P E 1
H88B H 0.822765 0.422030 0.835374 0.246 Uiso 0.638(12) 1 calc R U P E 1
H88C H 0.842650 0.356245 0.825000 0.246 Uiso 0.638(12) 1 calc R U P E 1
C85X C 0.7823(16) 0.3909(12) 0.7315(14) 0.141(7) Uani 0.362(12) 1 d D U P E 2
C86X C 0.7668(16) 0.3971(16) 0.6646(13) 0.148(9) Uani 0.362(12) 1 d D U P E 2
H86D H 0.747881 0.360774 0.647787 0.222 Uiso 0.362(12) 1 calc R U P E 2
H86E H 0.735904 0.428922 0.654367 0.222 Uiso 0.362(12) 1 calc R U P E 2
H86F H 0.806910 0.405422 0.649918 0.222 Uiso 0.362(12) 1 calc R U P E 2
C87X C 0.812(2) 0.4485(13) 0.7553(17) 0.160(9) Uani 0.362(12) 1 d D U P E 2
H87D H 0.781023 0.480049 0.742875 0.240 Uiso 0.362(12) 1 calc R U P E 2
H87E H 0.820202 0.446753 0.797264 0.240 Uiso 0.362(12) 1 calc R U P E 2
H87F H 0.852267 0.455501 0.741124 0.240 Uiso 0.362(12) 1 calc R U P E 2
C88X C 0.8340(19) 0.3430(13) 0.7533(19) 0.162(9) Uani 0.362(12) 1 d D U P E 2
H88D H 0.817468 0.304892 0.739095 0.243 Uiso 0.362(12) 1 calc R U P E 2
H88E H 0.874374 0.351388 0.739120 0.243 Uiso 0.362(12) 1 calc R U P E 2
H88F H 0.842310 0.342640 0.795260 0.243 Uiso 0.362(12) 1 calc R U P E 2
C89 C 0.5976(6) 0.250000 0.7333(5) 0.076(3) Uani 1 2 d S T P . .
H89A H 0.552810 0.250001 0.741740 0.091 Uiso 1 2 calc R U P . .
H89B H 0.594997 0.250000 0.691213 0.091 Uiso 1 2 calc R U P . .
C90 C 0.2570(5) 0.250000 0.5616(4) 0.058(3) Uani 1 2 d S T P . .
H90A H 0.213603 0.250000 0.573063 0.070 Uiso 1 2 calc R U P . .
H90B H 0.289864 0.250001 0.597006 0.070 Uiso 1 2 calc R U P . .
Na1 Na 0.5253(2) 0.250000 0.55656(18) 0.0829(13) Uani 1 2 d S T P . .
N1 N 0.4934(7) 0.1743(5) 0.4777(6) 0.176(4) Uani 1 1 d D U . . .
C91 C 0.4975(7) 0.1284(5) 0.4565(6) 0.152(4) Uani 1 1 d D U . . .
C92 C 0.5030(7) 0.0722(5) 0.4338(6) 0.155(5) Uani 1 1 d D U . . .
H92A H 0.537094 0.072183 0.410030 0.233 Uiso 1 1 calc R U . . .
H92B H 0.461620 0.061076 0.410441 0.233 Uiso 1 1 calc R U . . .
H92C H 0.514254 0.044407 0.465268 0.233 Uiso 1 1 calc R U . . .
N2 N 0.6508(10) 0.250000 0.5865(6) 0.138(5) Uani 1 2 d DS TU P . .
C93 C 0.7083(11) 0.250000 0.5864(7) 0.144(7) Uani 1 2 d DS TU P . .
C94 C 0.7751(11) 0.250000 0.5848(10) 0.198(9) Uani 1 2 d DS TU P . .
N3 N 0.3322(9) 0.250000 0.4061(6) 0.172(6) Uani 1 2 d DS TU P . .
C95 C 0.3084(10) 0.250000 0.3541(7) 0.141(6) Uani 1 2 d DS TU P . .
C96 C 0.2763(8) 0.250000 0.3001(7) 0.120(5) Uani 1 2 d DS TU P . .
H96A H 0.271046 0.290053 0.286107 0.180 Uiso 0.5 1 calc R U P . .
H96B H 0.233522 0.232242 0.299004 0.180 Uiso 0.5 1 calc R U P . .
H96C H 0.300932 0.227705 0.275835 0.180 Uiso 0.5 1 calc R U P . .
Na2 Na 0.5329(4) 0.250000 0.9568(2) 0.143(2) Uani 1 2 d S TU P . .
N4 N 0.6638(11) 0.250000 0.9208(8) 0.206(6) Uani 1 2 d DS TU P . .
C97 C 0.7097(11) 0.250000 0.8930(9) 0.184(6) Uani 1 2 d DS TU P . .
C98 C 0.7672(12) 0.250000 0.8718(7) 0.189(7) Uani 1 2 d DS TU P . .
N5 N 0.5433(13) 0.3386(10) 1.0361(10) 0.198(8) Uani 0.5 1 d D U P . .
C99 C 0.5322(14) 0.3766(11) 1.0689(10) 0.165(8) Uani 0.5 1 d D U P . .
C100 C 0.5302(11) 0.4160(9) 1.1108(8) 0.124(7) Uani 0.5 1 d D U P . .
H10G H 0.556098 0.402070 1.146610 0.186 Uiso 0.5 1 calc R U P . .
H10H H 0.485118 0.421558 1.116180 0.186 Uiso 0.5 1 calc R U P . .
H10I H 0.547814 0.453082 1.100045 0.186 Uiso 0.5 1 calc R U P . .
N6 N 0.6027(11) 0.4513(7) 0.5732(5) 0.280(8) Uani 1 1 d D U . . .
C101 C 0.5932(7) 0.4429(4) 0.6191(4) 0.141(4) Uani 1 1 d D U . . .
C102 C 0.5804(5) 0.4340(3) 0.6727(3) 0.092(3) Uani 1 1 d D U . . .
H10J H 0.582849 0.392343 0.681365 0.139 Uiso 1 1 calc R U . . .
H10K H 0.536839 0.448348 0.674970 0.139 Uiso 1 1 calc R U . . .
H10L H 0.612439 0.454842 0.700381 0.139 Uiso 1 1 calc R U . . .
N7 N 0.5909(11) 0.4838(7) 0.9918(8) 0.146(7) Uani 0.5 1 d D U P . .
C103 C 0.5860(11) 0.5235(7) 1.0238(8) 0.106(6) Uani 0.5 1 d D U P . .
C104 C 0.5842(9) 0.5689(6) 1.0633(5) 0.087(5) Uani 0.5 1 d D U P . .
H10M H 0.570368 0.553578 1.097869 0.130 Uiso 0.5 1 calc R U P . .
H10N H 0.553523 0.598680 1.046075 0.130 Uiso 0.5 1 calc R U P . .
H10O H 0.627576 0.586011 1.073351 0.130 Uiso 0.5 1 calc R U P . .
N8 N 0.6350(9) 0.6511(6) 0.9506(6) 0.215(6) Uani 1 1 d D U . . .
C105 C 0.6752(9) 0.6119(7) 0.9547(6) 0.179(6) Uani 1 1 d D U . . .
C106 C 0.7177(8) 0.5645(5) 0.9593(6) 0.176(6) Uani 1 1 d D U . . .
H10P H 0.693166 0.528490 0.961280 0.264 Uiso 1 1 calc R U . . .
H10Q H 0.750273 0.568485 0.994016 0.264 Uiso 1 1 calc R U . . .
H10R H 0.739366 0.563276 0.925695 0.264 Uiso 1 1 calc R U . . .

loop_
_atom_site_aniso_label
_atom_site_aniso_U_11
_atom_site_aniso_U_22
_atom_site_aniso_U_33
_atom_site_aniso_U_23
_atom_site_aniso_U_13
_atom_site_aniso_U_12
Ti1 0.182(2) 0.0679(10) 0.0521(9) -0.0083(7) 0.0262(10) 0.0225(10)
Ti2 0.1012(11) 0.0269(5) 0.0527(7) 0.0015(5) 0.0023(7) 0.0012(6)
Ti3 0.0955(11) 0.0319(6) 0.0500(7) 0.0070(5) -0.0002(7) 0.0016(6)
Ti4 0.1145(13) 0.0308(6) 0.0484(7) -0.0051(5) -0.0064(7) -0.0048(6)
Ca1 0.153(3) 0.0521(12) 0.0560(14) 0.000 0.0007(15) 0.000
F1 0.207(6) 0.074(3) 0.103(4) -0.033(3) -0.038(4) 0.017(4)
F2 0.159(5) 0.091(3) 0.079(3) 0.014(3) 0.025(3) -0.014(3)
F3 0.123(4) 0.042(2) 0.063(3) -0.0073(18) 0.025(3) -0.005(2)
F4 0.097(3) 0.0394(19) 0.052(2) 0.0049(16) -0.005(2) -0.0003(18)
F5 0.129(4) 0.0273(17) 0.042(2) -0.0026(15) 0.002(2) -0.0037(19)
F6 0.115(4) 0.049(2) 0.059(2) 0.0121(18) 0.000(2) 0.000(2)
F7 0.103(3) 0.0290(17) 0.048(2) -0.0004(15) -0.001(2) -0.0019(17)
F8 0.144(4) 0.054(2) 0.044(2) -0.0065(18) -0.006(2) -0.007(2)
F9 0.155(6) 0.067(4) 0.051(3) 0.000 0.030(4) 0.000
F10 0.106(4) 0.029(2) 0.046(3) 0.000 0.003(3) 0.000
F11 0.127(5) 0.030(2) 0.039(3) 0.000 -0.004(3) 0.000
F12 0.113(5) 0.029(2) 0.047(3) 0.000 -0.012(3) 0.000
O1 0.287(11) 0.157(7) 0.065(4) 0.015(4) 0.073(6) 0.103(7)
O2 0.184(6) 0.060(3) 0.063(3) -0.027(3) 0.017(4) 0.023(4)
O3 0.102(4) 0.027(2) 0.079(3) 0.002(2) 0.005(3) 0.007(2)
O5 0.087(4) 0.053(3) 0.054(3) 0.012(2) -0.006(3) -0.004(2)
O4 0.094(4) 0.033(2) 0.073(3) 0.011(2) 0.004(3) 0.005(2)
O6 0.099(4) 0.028(2) 0.071(3) 0.014(2) 0.004(3) 0.002(2)
O7 0.120(4) 0.031(2) 0.061(3) -0.009(2) -0.001(3) -0.008(2)
O8 0.102(5) 0.042(3) 0.057(3) -0.006(2) -0.001(3) -0.011(3)
O9 0.35(2) 0.116(9) 0.083(7) 0.000 0.008(10) 0.000
C1 0.233(15) 0.138(10) 0.049(6) 0.003(6) 0.043(7) 0.029(10)
C2 0.183(12) 0.124(8) 0.055(6) -0.017(6) 0.046(7) -0.020(8)
C3 0.229(14) 0.106(8) 0.065(6) -0.007(6) 0.051(8) -0.022(9)
C4 0.238(15) 0.104(9) 0.088(8) -0.034(7) 0.076(9) -0.021(9)
C5 0.239(15) 0.117(9) 0.084(8) -0.021(7) 0.059(9) 0.025(9)
C6 0.229(15) 0.143(10) 0.062(6) -0.019(7) 0.046(8) 0.061(10)
C7 0.339(19) 0.128(9) 0.114(8) -0.049(7) 0.135(10) -0.045(8)
C8 0.40(2) 0.159(17) 0.186(17) -0.034(16) 0.156(18) 0.008(14)
C9 0.36(3) 0.173(14) 0.103(15) -0.013(11) 0.130(16) -0.036(13)
C10 0.39(2) 0.20(2) 0.083(12) -0.087(12) 0.116(12) -0.073(13)
C8X 0.38(3) 0.138(12) 0.131(16) -0.085(15) 0.15(2) -0.021(14)
C9X 0.33(2) 0.162(17) 0.15(2) -0.036(19) 0.148(17) -0.041(16)
C10X 0.39(3) 0.19(2) 0.137(16) -0.027(17) 0.098(17) -0.070(19)
C11 0.267(19) 0.144(12) 0.064(7) -0.002(8) 0.048(9) 0.084(12)
C12 0.217(14) 0.068(6) 0.057(6) -0.012(5) -0.002(7) 0.041(8)
C13 0.244(17) 0.099(9) 0.056(6) -0.003(6) 0.020(8) 0.064(9)
C14 0.34(2) 0.131(11) 0.061(7) -0.039(8) -0.019(10) 0.139(14)
C15 0.38(3) 0.074(8) 0.084(9) -0.045(8) -0.027(12) 0.083(12)
C16 0.288(17) 0.056(5) 0.087(7) -0.031(5) -0.043(9) 0.054(8)
C17 0.227(14) 0.060(6) 0.058(6) -0.029(5) -0.030(7) 0.050(8)
C18 0.155(8) 0.134(8) 0.135(8) -0.020(7) 0.012(7) 0.011(6)
C19 0.181(9) 0.129(12) 0.169(12) -0.074(10) 0.042(10) -0.017(9)
C20 0.169(13) 0.147(11) 0.109(8) -0.053(8) 0.000(8) -0.002(10)
C21 0.183(9) 0.121(12) 0.163(12) -0.022(9) 0.019(11) 0.032(10)
C18X 0.164(9) 0.138(9) 0.145(9) -0.013(7) 0.009(6) 0.013(8)
C19X 0.171(10) 0.136(13) 0.148(13) -0.039(11) 0.000(9) -0.007(12)
C20X 0.175(11) 0.115(13) 0.133(13) -0.034(11) 0.009(10) 0.024(11)
C21X 0.189(14) 0.114(12) 0.165(13) -0.024(9) 0.020(10) 0.010(12)
C22 0.173(10) 0.038(4) 0.091(7) -0.014(4) -0.037(7) 0.006(5)
C23 0.111(7) 0.027(3) 0.072(5) -0.004(3) 0.000(5) 0.000(4)
C24 0.115(7) 0.044(4) 0.068(5) -0.004(4) -0.012(5) 0.000(4)
C25 0.140(8) 0.038(4) 0.070(5) -0.013(4) -0.020(5) 0.017(4)
C26 0.121(7) 0.040(4) 0.081(6) -0.009(4) 0.002(5) 0.013(4)
C27 0.109(7) 0.042(4) 0.070(5) 0.010(4) -0.006(5) 0.006(4)
C28 0.099(6) 0.031(3) 0.065(5) -0.003(3) 0.002(4) 0.003(3)
C29 0.143(8) 0.067(4) 0.083(4) -0.009(4) 0.003(4) 0.046(5)
C30 0.146(13) 0.110(16) 0.100(19) -0.003(12) 0.053(13) 0.080(9)
C31 0.19(2) 0.082(12) 0.140(16) -0.052(12) -0.031(17) 0.101(11)
C32 0.14(2) 0.048(16) 0.103(8) 0.017(9) -0.007(11) 0.036(15)
C30X 0.217(15) 0.134(18) 0.102(13) 0.005(13) 0.059(12) 0.089(12)
C31X 0.188(16) 0.061(8) 0.134(17) -0.041(9) -0.044(11) 0.061(9)
C32X 0.108(15) 0.060(13) 0.087(6) 0.006(7) 0.007(6) 0.017(9)
C33 0.100(6) 0.040(4) 0.051(4) 0.005(3) 0.001(4) 0.008(4)
C34 0.087(6) 0.040(4) 0.054(4) -0.012(3) 0.015(4) 0.005(4)
C35 0.090(6) 0.042(4) 0.040(4) -0.001(3) 0.001(4) 0.002(4)
C36 0.109(7) 0.046(4) 0.048(4) 0.000(3) -0.005(5) 0.007(4)
C37 0.107(7) 0.057(5) 0.063(5) 0.006(4) -0.011(5) -0.003(5)
C38 0.087(6) 0.060(4) 0.065(5) 0.007(4) 0.004(5) -0.001(4)
C39 0.089(6) 0.043(4) 0.051(4) -0.003(3) 0.000(4) 0.012(4)
C40 0.113(9) 0.089(7) 0.125(9) 0.025(6) -0.004(8) 0.008(6)
C41 0.146(10) 0.120(9) 0.112(8) 0.038(7) -0.011(7) 0.034(7)
C42 0.180(12) 0.106(9) 0.142(11) 0.029(7) -0.065(9) -0.018(8)
C43 0.118(11) 0.233(17) 0.153(12) 0.097(12) 0.005(10) 0.061(11)
C44 0.094(8) 0.044(5) 0.056(6) 0.000 0.022(6) 0.000
C45 0.166(15) 0.106(11) 0.067(9) 0.000 0.031(9) 0.000
C46 0.085(6) 0.067(5) 0.039(4) 0.009(3) -0.002(4) 0.009(4)
C47 0.083(6) 0.054(4) 0.043(4) -0.003(3) 0.001(4) 0.009(4)
C48 0.101(7) 0.058(4) 0.055(4) -0.007(4) 0.006(4) 0.001(4)
C49 0.092(7) 0.068(5) 0.048(4) 0.004(4) -0.002(4) 0.015(5)
C50 0.090(7) 0.077(5) 0.061(5) 0.020(4) 0.017(5) 0.022(5)
C51 0.083(6) 0.063(4) 0.052(4) 0.014(4) 0.013(4) 0.008(4)
C52 0.119(6) 0.101(5) 0.073(5) 0.015(4) -0.015(5) 0.037(4)
C53 0.163(10) 0.163(9) 0.195(13) 0.044(10) -0.061(9) -0.024(8)
C54 0.189(13) 0.155(14) 0.042(6) 0.007(8) -0.025(7) 0.054(11)
C55 0.135(13) 0.120(7) 0.093(10) 0.000(9) -0.024(9) 0.054(8)
C53X 0.156(19) 0.131(12) 0.063(12) 0.007(9) -0.027(12) 0.023(13)
C54X 0.106(13) 0.125(16) 0.076(12) 0.028(11) -0.021(9) 0.034(12)
C55X 0.146(16) 0.121(11) 0.053(12) 0.021(9) -0.004(11) 0.039(12)
C56 0.092(7) 0.071(5) 0.068(5) 0.035(4) 0.007(5) 0.000(5)
C57 0.087(6) 0.036(4) 0.086(6) 0.021(4) -0.002(5) -0.002(4)
C58 0.092(6) 0.043(4) 0.086(6) 0.020(4) 0.000(5) 0.000(4)
C59 0.115(8) 0.052(5) 0.105(7) 0.043(5) -0.018(6) -0.015(5)
C60 0.096(7) 0.035(4) 0.134(8) 0.019(5) -0.004(6) 0.003(4)
C61 0.118(8) 0.036(4) 0.112(7) 0.014(4) 0.000(6) -0.004(4)
C62 0.096(6) 0.025(3) 0.093(6) 0.005(4) -0.004(5) -0.002(3)
C63 0.134(10) 0.040(5) 0.182(11) 0.039(6) -0.025(9) 0.001(5)
C64 0.144(11) 0.085(7) 0.215(14) 0.048(8) -0.079(10) 0.023(7)
C65 0.175(12) 0.069(7) 0.30(2) 0.102(10) 0.031(13) 0.030(7)
C66 0.235(16) 0.055(6) 0.228(17) 0.029(8) 0.025(13) 0.049(8)
C67 0.129(8) 0.024(3) 0.083(6) 0.002(3) 0.007(5) 0.008(4)
C68 0.117(7) 0.028(3) 0.074(5) -0.006(3) -0.007(5) -0.008(4)
C69 0.092(7) 0.038(4) 0.086(6) -0.010(4) 0.000(5) -0.006(4)
C70 0.124(8) 0.032(4) 0.090(6) 0.004(4) 0.006(6) -0.003(4)
C71 0.119(8) 0.040(4) 0.092(6) -0.011(4) 0.003(6) -0.012(5)
C72 0.121(8) 0.044(4) 0.084(6) -0.016(4) 0.004(5) -0.015(4)
C73 0.131(8) 0.041(4) 0.073(5) -0.014(4) -0.001(5) -0.018(5)
C74 0.128(9) 0.043(4) 0.130(8) 0.006(5) 0.003(7) -0.026(5)
C75 0.179(12) 0.059(6) 0.224(15) 0.020(8) 0.043(11) -0.044(7)
C76 0.240(15) 0.101(8) 0.117(9) 0.008(7) 0.010(9) -0.086(9)
C77 0.187(13) 0.083(7) 0.212(15) 0.017(8) 0.099(12) 0.016(8)
C78 0.130(8) 0.050(4) 0.066(5) -0.008(4) -0.016(5) -0.015(5)
C79 0.095(7) 0.053(4) 0.048(4) 0.003(4) -0.009(4) -0.004(4)
C80 0.096(7) 0.057(5) 0.061(5) 0.000(4) -0.009(5) -0.008(5)
C81 0.111(9) 0.056(5) 0.100(7) -0.009(5) -0.009(6) -0.004(5)
C82 0.127(9) 0.069(6) 0.119(8) 0.006(6) 0.031(7) -0.019(6)
C83 0.116(8) 0.066(6) 0.097(7) 0.003(5) 0.020(6) -0.005(5)
C84 0.102(7) 0.049(4) 0.064(5) 0.006(4) -0.001(5) -0.002(4)
C85 0.132(12) 0.090(8) 0.193(14) -0.006(8) 0.022(9) -0.031(8)
C86 0.150(16) 0.143(11) 0.220(17) -0.011(12) 0.075(13) -0.035(12)
C87 0.166(17) 0.105(8) 0.201(17) 0.016(9) 0.021(12) -0.062(10)
C88 0.132(14) 0.136(13) 0.215(15) 0.007(11) 0.005(10) -0.027(11)
C85X 0.127(13) 0.099(10) 0.190(15) 0.016(12) 0.010(13) -0.022(9)
C86X 0.120(19) 0.139(18) 0.188(15) 0.030(13) 0.036(15) -0.036(15)
C87X 0.130(19) 0.107(11) 0.23(2) 0.024(14) -0.011(17) -0.039(12)
C88X 0.128(17) 0.117(13) 0.23(2) 0.022(16) 0.006(18) -0.013(12)
C89 0.112(10) 0.048(6) 0.064(7) 0.000 0.002(6) 0.000
C90 0.072(7) 0.050(5) 0.052(6) 0.000 0.004(5) 0.000
Na1 0.131(4) 0.049(2) 0.070(3) 0.000 0.020(3) 0.000
N1 0.239(11) 0.116(7) 0.204(11) -0.010(7) 0.125(9) 0.018(8)
C91 0.205(11) 0.104(7) 0.173(11) 0.007(7) 0.108(9) 0.027(8)
C92 0.202(13) 0.118(7) 0.152(11) 0.000(7) 0.050(10) 0.059(9)
N2 0.227(16) 0.121(9) 0.077(7) 0.000 0.057(12) 0.000
C93 0.220(17) 0.159(12) 0.057(7) 0.000 0.037(15) 0.000
C94 0.202(16) 0.25(2) 0.127(15) 0.000 -0.001(16) 0.000
N3 0.264(18) 0.151(12) 0.125(9) 0.000 0.099(11) 0.000
C95 0.232(17) 0.070(8) 0.138(9) 0.000 0.082(13) 0.000
C96 0.165(15) 0.051(7) 0.158(10) 0.000 0.070(11) 0.000
Na2 0.258(7) 0.088(3) 0.062(3) 0.000 -0.030(4) 0.000
N4 0.313(13) 0.193(14) 0.114(12) 0.000 0.038(10) 0.000
C97 0.321(15) 0.144(12) 0.086(12) 0.000 0.030(10) 0.000
C98 0.432(19) 0.055(8) 0.109(12) 0.000 0.131(15) 0.000
N5 0.249(17) 0.185(16) 0.133(14) -0.087(11) -0.042(11) 0.011(14)
C99 0.216(18) 0.170(16) 0.093(13) -0.056(10) -0.023(12) -0.001(15)
C100 0.138(17) 0.146(16) 0.089(13) -0.037(10) 0.019(12) -0.018(14)
N6 0.54(2) 0.202(13) 0.133(9) 0.012(9) 0.148(13) -0.086(15)
C101 0.262(13) 0.072(6) 0.097(6) 0.012(6) 0.054(8) -0.032(7)
C102 0.138(8) 0.057(5) 0.080(5) 0.010(4) 0.010(5) -0.021(5)
N7 0.202(18) 0.115(12) 0.140(14) -0.069(10) 0.084(13) -0.025(12)
C103 0.147(16) 0.090(10) 0.092(11) -0.030(8) 0.052(11) 0.004(11)
C104 0.149(15) 0.080(9) 0.033(7) 0.002(6) 0.021(9) 0.054(10)
N8 0.33(2) 0.149(12) 0.150(10) -0.021(9) -0.007(12) 0.034(9)
C105 0.278(19) 0.137(12) 0.110(9) -0.011(10) 0.003(11) 0.004(9)
C106 0.276(17) 0.113(9) 0.114(9) 0.009(8) -0.036(10) -0.006(8)

loop_
_atom_type_symbol
_atom_type_description
_atom_type_scat_dispersion_real
_atom_type_scat_dispersion_imag
_atom_type_scat_source
C C 0.0033 0.0016 'International Tables Vol C Tables 4.2.6.8 and 6.1.1.4'
H H 0.0000 0.0000 'International Tables Vol C Tables 4.2.6.8 and 6.1.1.4'
N N 0.0061 0.0033 'International Tables Vol C Tables 4.2.6.8 and 6.1.1.4'
O O 0.0106 0.0060 'International Tables Vol C Tables 4.2.6.8 and 6.1.1.4'
F F 0.0171 0.0103 'International Tables Vol C Tables 4.2.6.8 and 6.1.1.4'
Ti Ti 0.2776 0.4457 'International Tables Vol C Tables 4.2.6.8 and 6.1.1.4'
Ca Ca 0.2262 0.3064 'International Tables Vol C Tables 4.2.6.8 and 6.1.1.4'
Na Na 0.0362 0.0249 'International Tables Vol C Tables 4.2.6.8 and 6.1.1.4'

loop_
_geom_angle_atom_site_label_1
_geom_angle_atom_site_label_2
_geom_angle_atom_site_label_3
_geom_angle
_geom_angle_site_symmetry_1
_geom_angle_site_symmetry_3
_geom_angle_publ_flag
O1 Ti1 O2 99.3(3) . . ?
O1 Ti1 F1 95.3(4) . . ?
O2 Ti1 F1 96.0(3) . . ?
O1 Ti1 F2 94.6(4) . . ?
O2 Ti1 F2 91.8(3) . . ?
F1 Ti1 F2 166.2(3) . . ?
O1 Ti1 F3 167.9(3) . . ?
O2 Ti1 F3 92.8(2) . . ?
F1 Ti1 F3 84.0(3) . . ?
F2 Ti1 F3 84.4(2) . . ?
O1 Ti1 F9 88.6(3) . . ?
O2 Ti1 F9 172.0(3) . . ?
F1 Ti1 F9 84.0(3) . . ?
F2 Ti1 F9 86.7(3) . . ?
F3 Ti1 F9 79.3(2) . . ?
O1 Ti1 Ca1 113.7(3) . . ?
O2 Ti1 Ca1 132.8(2) . . ?
F1 Ti1 Ca1 50.05(16) . . ?
F2 Ti1 Ca1 116.83(18) . . ?
F3 Ti1 Ca1 56.95(14) . . ?
F9 Ti1 Ca1 42.6(2) . . ?
O4 Ti2 O3 95.8(2) . . ?
O4 Ti2 F4 94.7(2) . . ?
O3 Ti2 F4 95.9(2) . . ?
O4 Ti2 F3 94.8(2) . . ?
O3 Ti2 F3 92.2(2) . . ?
F4 Ti2 F3 166.82(18) . . ?
O4 Ti2 F10 90.7(2) . . ?
O3 Ti2 F10 171.8(2) . . ?
F4 Ti2 F10 88.46(19) . . ?
F3 Ti2 F10 82.31(19) . . ?
O4 Ti2 F5 173.23(17) . . ?
O3 Ti2 F5 90.88(19) . . ?
F4 Ti2 F5 83.52(17) . . ?
F3 Ti2 F5 85.98(18) . . ?
F10 Ti2 F5 82.71(18) . . ?
O4 Ti2 Ca1 129.29(15) . . ?
O3 Ti2 Ca1 120.59(16) . . ?
F4 Ti2 Ca1 113.33(12) . . ?
F3 Ti2 Ca1 53.50(14) . . ?
F10 Ti2 Ca1 51.20(14) . . ?
F5 Ti2 Ca1 46.69(11) . . ?
O6 Ti3 O5 98.6(2) . . ?
O6 Ti3 F6 98.7(2) . . ?
O5 Ti3 F6 97.1(2) . . ?
O6 Ti3 F11 168.0(2) . . ?
O5 Ti3 F11 90.1(2) . . ?
F6 Ti3 F11 88.4(2) . . ?
O6 Ti3 F7 88.33(18) . . ?
O5 Ti3 F7 168.9(2) . . ?
F6 Ti3 F7 90.46(18) . . ?
F11 Ti3 F7 81.92(16) . . ?
O6 Ti3 F4 89.5(2) . . ?
O5 Ti3 F4 88.2(2) . . ?
F6 Ti3 F4 169.45(16) . . ?
F11 Ti3 F4 82.4(2) . . ?
F7 Ti3 F4 83.15(17) . . ?
O6 Ti3 Na1 119.84(18) . . ?
O5 Ti3 Na1 73.66(19) . . ?
F6 Ti3 Na1 29.86(14) . . ?
F11 Ti3 Na1 70.56(17) . . ?
F7 Ti3 Na1 110.49(14) . . ?
F4 Ti3 Na1 146.97(12) . . ?
O8 Ti4 O7 97.0(2) . . ?
O8 Ti4 F8 98.3(2) . . ?
O7 Ti4 F8 98.1(2) . . ?
O8 Ti4 F7 88.9(2) . . ?
O7 Ti4 F7 90.39(18) . . ?
F8 Ti4 F7 167.99(19) . . ?
O8 Ti4 F12 90.5(2) . . ?
O7 Ti4 F12 170.8(2) . . ?
F8 Ti4 F12 85.88(19) . . ?
F7 Ti4 F12 84.51(17) . . ?
O8 Ti4 F5 169.83(17) . . ?
O7 Ti4 F5 90.9(2) . . ?
F8 Ti4 F5 86.7(2) . . ?
F7 Ti4 F5 84.68(17) . . ?
F12 Ti4 F5 81.07(19) . . ?
O8 Ti4 Ca1 125.15(17) . . ?
O7 Ti4 Ca1 125.05(19) . . ?
F8 Ti4 Ca1 47.74(15) . . ?
F7 Ti4 Ca1 120.27(13) . . ?
F12 Ti4 Ca1 52.68(18) . . ?
F5 Ti4 Ca1 53.04(11) . . ?
F9 Ca1 F8 140.67(11) . . ?
F9 Ca1 F8 140.67(11) . 4_565 ?
F8 Ca1 F8 75.6(2) . 4_565 ?
F9 Ca1 O9 96.1(4) . . ?
F8 Ca1 O9 76.0(3) . . ?
F8 Ca1 O9 76.0(3) 4_565 . ?
F9 Ca1 F12 146.58(18) . . ?
F8 Ca1 F12 56.13(13) . . ?
F8 Ca1 F12 56.12(13) 4_565 . ?
O9 Ca1 F12 117.3(4) . . ?
F9 Ca1 F5 105.64(14) . 4_565 ?
F8 Ca1 F5 109.55(16) . 4_565 ?
F8 Ca1 F5 56.90(12) 4_565 4_565 ?
O9 Ca1 F5 127.54(18) . 4_565 ?
F12 Ca1 F5 54.67(11) . 4_565 ?
F9 Ca1 F5 105.64(14) . . ?
F8 Ca1 F5 56.90(12) . . ?
F8 Ca1 F5 109.55(16) 4_565 . ?
O9 Ca1 F5 127.54(18) . . ?
F12 Ca1 F5 54.67(11) . . ?
F5 Ca1 F5 91.81(15) 4_565 . ?
F9 Ca1 F1 56.57(15) . . ?
F8 Ca1 F1 84.21(17) . . ?
F8 Ca1 F1 149.73(16) 4_565 . ?
O9 Ca1 F1 77.3(2) . . ?
F12 Ca1 F1 127.85(15) . . ?
F5 Ca1 F1 153.19(16) 4_565 . ?
F5 Ca1 F1 76.28(16) . . ?
F9 Ca1 F1 56.57(15) . 4_565 ?
F8 Ca1 F1 149.73(16) . 4_565 ?
F8 Ca1 F1 84.21(17) 4_565 4_565 ?
O9 Ca1 F1 77.3(3) . 4_565 ?
F12 Ca1 F1 127.85(15) . 4_565 ?
F5 Ca1 F1 76.28(16) 4_565 4_565 ?
F5 Ca1 F1 153.18(16) . 4_565 ?
F1 Ca1 F1 103.7(3) . 4_565 ?
F9 Ca1 F10 81.43(18) . . ?
F8 Ca1 F10 105.89(14) . . ?
F8 Ca1 F10 105.89(14) 4_565 . ?
O9 Ca1 F10 177.5(4) . . ?
F12 Ca1 F10 65.16(16) . . ?
F5 Ca1 F10 53.55(9) 4_565 . ?
F5 Ca1 F10 53.55(9) . . ?
F1 Ca1 F10 101.19(14) . . ?
F1 Ca1 F10 101.19(14) 4_565 . ?
F9 Ca1 Ti4 139.42(9) . . ?
F8 Ca1 Ti4 30.06(9) . . ?
F8 Ca1 Ti4 78.69(12) 4_565 . ?
O9 Ca1 Ti4 105.7(3) . . ?
F12 Ca1 Ti4 34.02(4) . . ?
F5 Ca1 Ti4 87.72(11) 4_565 . ?
F5 Ca1 Ti4 34.54(10) . . ?
F1 Ca1 Ti4 95.05(15) . . ?
F1 Ca1 Ti4 161.17(17) 4_565 . ?
F10 Ca1 Ti4 76.31(11) . . ?
F9 Ca1 Ti4 139.42(9) . 4_565 ?
F8 Ca1 Ti4 78.69(12) . 4_565 ?
F8 Ca1 Ti4 30.06(9) 4_565 4_565 ?
O9 Ca1 Ti4 105.7(3) . 4_565 ?
F12 Ca1 Ti4 34.02(4) . 4_565 ?
F5 Ca1 Ti4 34.54(10) 4_565 4_565 ?
F5 Ca1 Ti4 87.72(11) . 4_565 ?
F1 Ca1 Ti4 161.17(17) . 4_565 ?
F1 Ca1 Ti4 95.05(15) 4_565 4_565 ?
F10 Ca1 Ti4 76.31(11) . 4_565 ?
Ti4 Ca1 Ti4 66.16(7) . 4_565 ?
Ti1 F1 Ca1 99.61(19) . . ?
Ti2 F3 Ti1 168.1(2) . . ?
Ti2 F4 Ti3 159.4(2) . . ?
Ti2 F5 Ti4 152.3(2) . . ?
Ti2 F5 Ca1 102.50(16) . . ?
Ti4 F5 Ca1 92.42(14) . . ?
Ti3 F6 Na1 128.1(2) . . ?
Ti4 F7 Ti3 156.1(2) . . ?
Ti4 F8 Na2 124.7(3) . . ?
Ti4 F8 Ca1 102.19(17) . . ?
Na2 F8 Ca1 93.18(19) . . ?
Ti1 F9 Ti1 146.0(4) . 4_565 ?
Ti1 F9 Ca1 106.1(2) . . ?
Ti1 F9 Ca1 106.1(2) 4_565 . ?
Ti2 F10 Ti2 160.7(3) . 4_565 ?
Ti2 F10 Ca1 97.70(14) . . ?
Ti2 F10 Ca1 97.71(14) 4_565 . ?
Ti3 F11 Ti3 154.4(3) 4_565 . ?
Ti4 F12 Ti4 153.8(3) 4_565 . ?
Ti4 F12 Ca1 93.31(17) 4_565 . ?
Ti4 F12 Ca1 93.30(17) . . ?
C1 O1 Ti1 158.7(9) . . ?
C12 O2 Ti1 135.5(6) . . ?
C23 O3 Ti2 149.9(5) . . ?
C46 O5 Ti3 146.4(5) . . ?
C34 O4 Ti2 154.8(4) . . ?
C57 O6 Ti3 149.8(5) . . ?
C68 O7 Ti4 147.3(5) . . ?
C79 O8 Ti4 143.9(5) . . ?
Ca1 O9 Na2 85.8(4) . . ?
C2 C1 O1 117.7(11) . . ?
C2 C1 C6 124.1(10) . . ?
O1 C1 C6 118.1(9) . . ?
C1 C2 C3 114.7(12) . . ?
C1 C2 C45 123.4(10) . . ?
C3 C2 C45 121.9(11) . . ?
C2 C3 C4 123.6(11) . . ?
C2 C3 H3 118.2 . . ?
C4 C3 H3 118.2 . . ?
C5 C4 C3 118.8(10) . . ?
C5 C4 C7 123.6(13) . . ?
C3 C4 C7 117.7(12) . . ?
C4 C5 C6 121.4(12) . . ?
C4 C5 H5 119.3 . . ?
C6 C5 H5 119.3 . . ?
C5 C6 C1 117.4(11) . . ?
C5 C6 C11 120.7(11) . . ?
C1 C6 C11 121.7(9) . . ?
C9X C7 C4 100.0(18) . . ?
C9 C7 C4 116.8(13) . . ?
C9X C7 C8X 104.0(18) . . ?
C4 C7 C8X 106.7(16) . . ?
C9 C7 C10 99.6(13) . . ?
C4 C7 C10 106.3(12) . . ?
C9X C7 C10X 99.9(17) . . ?
C4 C7 C10X 120(2) . . ?
C8X C7 C10X 122(2) . . ?
C9 C7 C8 101.9(15) . . ?
C4 C7 C8 110.6(17) . . ?
C10 C7 C8 121.7(17) . . ?
C7 C8 H8A 109.5 . . ?
C7 C8 H8B 109.5 . . ?
H8A C8 H8B 109.5 . . ?
C7 C8 H8C 109.5 . . ?
H8A C8 H8C 109.5 . . ?
H8B C8 H8C 109.5 . . ?
C7 C9 H9A 109.5 . . ?
C7 C9 H9B 109.5 . . ?
H9A C9 H9B 109.5 . . ?
C7 C9 H9C 109.5 . . ?
H9A C9 H9C 109.5 . . ?
H9B C9 H9C 109.5 . . ?
C7 C10 H10A 109.5 . . ?
C7 C10 H10B 109.5 . . ?
H10A C10 H10B 109.5 . . ?
C7 C10 H10C 109.5 . . ?
H10A C10 H10C 109.5 . . ?
H10B C10 H10C 109.5 . . ?
C7 C8X H8D 109.5 . . ?
C7 C8X H8E 109.5 . . ?
H8D C8X H8E 109.5 . . ?
C7 C8X H8F 109.5 . . ?
H8D C8X H8F 109.5 . . ?
H8E C8X H8F 109.5 . . ?
C7 C9X H9D 109.5 . . ?
C7 C9X H9E 109.5 . . ?
H9D C9X H9E 109.5 . . ?
C7 C9X H9F 109.5 . . ?
H9D C9X H9F 109.5 . . ?
H9E C9X H9F 109.5 . . ?
C7 C10X H10D 109.5 . . ?
C7 C10X H10E 109.5 . . ?
H10D C10X H10E 109.5 . . ?
C7 C10X H10F 109.5 . . ?
H10D C10X H10F 109.5 . . ?
H10E C10X H10F 109.5 . . ?
C13 C11 C6 120.6(15) . . ?
C13 C11 H11A 107.2 . . ?
C6 C11 H11A 107.2 . . ?
C13 C11 H11B 107.2 . . ?
C6 C11 H11B 107.2 . . ?
H11A C11 H11B 106.8 . . ?
C17 C12 O2 120.0(11) . . ?
C17 C12 C13 122.6(11) . . ?
O2 C12 C13 117.2(13) . . ?
C11 C13 C12 124.2(12) . . ?
C11 C13 C14 121.2(15) . . ?
C12 C13 C14 114.1(16) . . ?
C15 C14 C13 124.9(17) . . ?
C15 C14 H14 117.6 . . ?
C13 C14 H14 117.6 . . ?
C14 C15 C16 118.8(11) . . ?
C14 C15 C18X 109(2) . . ?
C16 C15 C18X 133(2) . . ?
C14 C15 C18 133.0(19) . . ?
C16 C15 C18 107.9(18) . . ?
C15 C16 C17 118.5(15) . . ?
C15 C16 H16 120.7 . . ?
C17 C16 H16 120.7 . . ?
C12 C17 C16 120.8(13) . . ?
C12 C17 C22 122.1(9) . . ?
C16 C17 C22 117.2(14) . . ?
C19 C18 C21 124(3) . . ?
C19 C18 C15 119.7(18) . . ?
C21 C18 C15 98.3(17) . . ?
C19 C18 C20 111.8(16) . . ?
C21 C18 C20 104.2(17) . . ?
C15 C18 C20 94.7(16) . . ?
C18 C19 H19A 109.5 . . ?
C18 C19 H19B 109.5 . . ?
H19A C19 H19B 109.5 . . ?
C18 C19 H19C 109.5 . . ?
H19A C19 H19C 109.5 . . ?
H19B C19 H19C 109.5 . . ?
C18 C20 H20A 109.5 . . ?
C18 C20 H20B 109.5 . . ?
H20A C20 H20B 109.5 . . ?
C18 C20 H20C 109.5 . . ?
H20A C20 H20C 109.5 . . ?
H20B C20 H20C 109.5 . . ?
C18 C21 H21A 109.5 . . ?
C18 C21 H21B 109.5 . . ?
H21A C21 H21B 109.5 . . ?
C18 C21 H21C 109.5 . . ?
H21A C21 H21C 109.5 . . ?
H21B C21 H21C 109.5 . . ?
C21X C18X C19X 109(3) . . ?
C21X C18X C15 104(2) . . ?
C19X C18X C15 102(2) . . ?
C21X C18X C20X 113(2) . . ?
C19X C18X C20X 110(2) . . ?
C15 C18X C20X 119(2) . . ?
C18X C19X H19D 109.5 . . ?
C18X C19X H19E 109.5 . . ?
H19D C19X H19E 109.5 . . ?
C18X C19X H19F 109.5 . . ?
H19D C19X H19F 109.5 . . ?
H19E C19X H19F 109.5 . . ?
C18X C20X H20D 109.5 . . ?
C18X C20X H20E 109.5 . . ?
H20D C20X H20E 109.5 . . ?
C18X C20X H20F 109.5 . . ?
H20D C20X H20F 109.5 . . ?
H20E C20X H20F 109.5 . . ?
C18X C21X H21D 109.5 . . ?
C18X C21X H21E 109.5 . . ?
H21D C21X H21E 109.5 . . ?
C18X C21X H21F 109.5 . . ?
H21D C21X H21F 109.5 . . ?
H21E C21X H21F 109.5 . . ?
C17 C22 C24 111.5(9) . . ?
C17 C22 H22A 109.3 . . ?
C24 C22 H22A 109.3 . . ?
C17 C22 H22B 109.3 . . ?
C24 C22 H22B 109.3 . . ?
H22A C22 H22B 108.0 . . ?
C28 C23 O3 120.2(6) . . ?
C28 C23 C24 122.0(6) . . ?
O3 C23 C24 117.8(6) . . ?
C25 C24 C23 117.6(7) . . ?
C25 C24 C22 119.3(7) . . ?
C23 C24 C22 123.0(7) . . ?
C26 C25 C24 123.5(7) . . ?
C26 C25 H25 118.3 . . ?
C24 C25 H25 118.3 . . ?
C25 C26 C27 117.7(7) . . ?
C25 C26 C29 121.0(7) . . ?
C27 C26 C29 121.1(7) . . ?
C26 C27 C28 121.9(7) . . ?
C26 C27 H27 119.1 . . ?
C28 C27 H27 119.1 . . ?
C23 C28 C27 117.2(6) . . ?
C23 C28 C33 122.5(6) . . ?
C27 C28 C33 119.9(6) . . ?
C32 C29 C31 110.1(10) . . ?
C30X C29 C32X 108.4(10) . . ?
C30X C29 C31X 110.2(9) . . ?
C32X C29 C31X 109.4(9) . . ?
C32 C29 C30 108.5(11) . . ?
C31 C29 C30 109.4(10) . . ?
C32 C29 C26 112.6(19) . . ?
C31 C29 C26 114.0(17) . . ?
C30X C29 C26 112.8(13) . . ?
C32X C29 C26 112.7(14) . . ?
C31X C29 C26 103.2(14) . . ?
C30 C29 C26 101.7(14) . . ?
C29 C30 H30A 109.5 . . ?
C29 C30 H30B 109.5 . . ?
H30A C30 H30B 109.5 . . ?
C29 C30 H30C 109.5 . . ?
H30A C30 H30C 109.5 . . ?
H30B C30 H30C 109.5 . . ?
C29 C31 H31A 109.5 . . ?
C29 C31 H31B 109.5 . . ?
H31A C31 H31B 109.5 . . ?
C29 C31 H31C 109.5 . . ?
H31A C31 H31C 109.5 . . ?
H31B C31 H31C 109.5 . . ?
C29 C32 H32A 109.5 . . ?
C29 C32 H32B 109.5 . . ?
H32A C32 H32B 109.5 . . ?
C29 C32 H32C 109.5 . . ?
H32A C32 H32C 109.5 . . ?
H32B C32 H32C 109.5 . . ?
C29 C30X H30D 109.5 . . ?
C29 C30X H30E 109.5 . . ?
H30D C30X H30E 109.5 . . ?
C29 C30X H30F 109.5 . . ?
H30D C30X H30F 109.5 . . ?
H30E C30X H30F 109.5 . . ?
C29 C31X H31D 109.5 . . ?
C29 C31X H31E 109.5 . . ?
H31D C31X H31E 109.5 . . ?
C29 C31X H31F 109.5 . . ?
H31D C31X H31F 109.5 . . ?
H31E C31X H31F 109.5 . . ?
C29 C32X H32D 109.5 . . ?
C29 C32X H32E 109.5 . . ?
H32D C32X H32E 109.5 . . ?
C29 C32X H32F 109.5 . . ?
H32D C32X H32F 109.5 . . ?
H32E C32X H32F 109.5 . . ?
C35 C33 C28 111.8(6) . . ?
C35 C33 H33A 109.3 . . ?
C28 C33 H33A 109.3 . . ?
C35 C33 H33B 109.3 . . ?
C28 C33 H33B 109.3 . . ?
H33A C33 H33B 107.9 . . ?
O4 C34 C39 119.3(6) . . ?
O4 C34 C35 119.3(7) . . ?
C39 C34 C35 121.3(7) . . ?
C36 C35 C34 116.4(7) . . ?
C36 C35 C33 120.9(6) . . ?
C34 C35 C33 122.4(7) . . ?
C37 C36 C35 124.6(7) . . ?
C37 C36 H36 117.7 . . ?
C35 C36 H36 117.7 . . ?
C36 C37 C38 115.1(8) . . ?
C36 C37 C40 125.4(8) . . ?
C38 C37 C40 119.5(8) . . ?
C39 C38 C37 122.6(8) . . ?
C39 C38 H38 118.7 . . ?
C37 C38 H38 118.7 . . ?
C38 C39 C34 119.8(7) . . ?
C38 C39 C44 118.1(8) . . ?
C34 C39 C44 122.0(8) . . ?
C43 C40 C37 112.7(10) . . ?
C43 C40 C41 112.7(10) . . ?
C37 C40 C41 113.1(10) . . ?
C43 C40 C42 105.1(12) . . ?
C37 C40 C42 110.8(9) . . ?
C41 C40 C42 101.5(9) . . ?
C40 C41 H41A 109.5 . . ?
C40 C41 H41B 109.5 . . ?
H41A C41 H41B 109.5 . . ?
C40 C41 H41C 109.5 . . ?
H41A C41 H41C 109.5 . . ?
H41B C41 H41C 109.5 . . ?
C40 C42 H42A 109.5 . . ?
C40 C42 H42B 109.5 . . ?
H42A C42 H42B 109.5 . . ?
C40 C42 H42C 109.5 . . ?
H42A C42 H42C 109.5 . . ?
H42B C42 H42C 109.5 . . ?
C40 C43 H43A 109.5 . . ?
C40 C43 H43B 109.5 . . ?
H43A C43 H43B 109.5 . . ?
C40 C43 H43C 109.5 . . ?
H43A C43 H43C 109.5 . . ?
H43B C43 H43C 109.5 . . ?
C39 C44 C39 112.0(8) 4_565 . ?
C39 C44 H44A 109.2 4_565 . ?
C39 C44 H44A 109.2 . . ?
C39 C44 H44B 109.2 4_565 . ?
C39 C44 H44B 109.2 . . ?
H44A C44 H44B 107.9 . . ?
C2 C45 C2 114.6(15) 4_565 . ?
C2 C45 H45A 108.6 4_565 . ?
C2 C45 H45A 108.6 . . ?
C2 C45 H45B 108.6 4_565 . ?
C2 C45 H45B 108.6 . . ?
H45A C45 H45B 107.6 . . ?
O5 C46 C47 119.2(6) . . ?
O5 C46 C51 118.1(7) . . ?
C47 C46 C51 122.7(7) . . ?
C46 C47 C48 116.8(7) . . ?
C46 C47 C90 123.4(7) . . ?
C48 C47 C90 119.8(8) . . ?
C47 C48 C49 123.0(8) . . ?
C47 C48 H48 118.5 . . ?
C49 C48 H48 118.5 . . ?
C50 C49 C48 116.3(7) . . ?
C50 C49 C52 122.8(7) . . ?
C48 C49 C52 120.8(8) . . ?
C49 C50 C51 124.3(7) . . ?
C49 C50 H50 117.9 . . ?
C51 C50 H50 117.9 . . ?
C50 C51 C46 116.6(8) . . ?
C50 C51 C56 121.3(7) . . ?
C46 C51 C56 122.0(7) . . ?
C54 C52 C49 109.4(10) . . ?
C54X C52 C49 112.1(11) . . ?
C54 C52 C53 115.3(11) . . ?
C49 C52 C53 112.6(8) . . ?
C54X C52 C55X 109.1(13) . . ?
C49 C52 C55X 114.2(12) . . ?
C54 C52 C55 105.6(10) . . ?
C49 C52 C55 106.6(8) . . ?
C53 C52 C55 106.7(10) . . ?
C54X C52 C53X 108.2(14) . . ?
C49 C52 C53X 111.2(11) . . ?
C55X C52 C53X 101.5(13) . . ?
C52 C53 H53A 109.5 . . ?
C52 C53 H53B 109.5 . . ?
H53A C53 H53B 109.5 . . ?
C52 C53 H53C 109.5 . . ?
H53A C53 H53C 109.5 . . ?
H53B C53 H53C 109.5 . . ?
C52 C54 H54A 109.5 . . ?
C52 C54 H54B 109.5 . . ?
H54A C54 H54B 109.5 . . ?
C52 C54 H54C 109.5 . . ?
H54A C54 H54C 109.5 . . ?
H54B C54 H54C 109.5 . . ?
C52 C55 H55A 109.5 . . ?
C52 C55 H55B 109.5 . . ?
H55A C55 H55B 109.5 . . ?
C52 C55 H55C 109.5 . . ?
H55A C55 H55C 109.5 . . ?
H55B C55 H55C 109.5 . . ?
C52 C53X H53D 109.5 . . ?
C52 C53X H53E 109.5 . . ?
H53D C53X H53E 109.5 . . ?
C52 C53X H53F 109.5 . . ?
H53D C53X H53F 109.5 . . ?
H53E C53X H53F 109.5 . . ?
C52 C54X H54D 109.5 . . ?
C52 C54X H54E 109.5 . . ?
H54D C54X H54E 109.5 . . ?
C52 C54X H54F 109.5 . . ?
H54D C54X H54F 109.5 . . ?
H54E C54X H54F 109.5 . . ?
C52 C55X H55D 109.5 . . ?
C52 C55X H55E 109.5 . . ?
H55D C55X H55E 109.5 . . ?
C52 C55X H55F 109.5 . . ?
H55D C55X H55F 109.5 . . ?
H55E C55X H55F 109.5 . . ?
C58 C56 C51 112.1(7) . . ?
C58 C56 H56A 109.2 . . ?
C51 C56 H56A 109.2 . . ?
C58 C56 H56B 109.2 . . ?
C51 C56 H56B 109.2 . . ?
H56A C56 H56B 107.9 . . ?
O6 C57 C58 117.8(7) . . ?
O6 C57 C62 118.7(7) . . ?
C58 C57 C62 123.5(7) . . ?
C57 C58 C59 117.1(8) . . ?
C57 C58 C56 124.0(6) . . ?
C59 C58 C56 118.8(8) . . ?
C60 C59 C58 120.7(8) . . ?
C60 C59 H59 119.7 . . ?
C58 C59 H59 119.7 . . ?
C61 C60 C59 117.8(7) . . ?
C61 C60 C63 124.2(10) . . ?
C59 C60 C63 117.9(10) . . ?
C62 C61 C60 123.3(9) . . ?
C62 C61 H61 118.3 . . ?
C60 C61 H61 118.3 . . ?
C61 C62 C57 117.5(8) . . ?
C61 C62 C67 120.4(8) . . ?
C57 C62 C67 122.0(6) . . ?
C65 C63 C64 114.9(12) . . ?
C65 C63 C60 111.1(10) . . ?
C64 C63 C60 110.2(8) . . ?
C65 C63 C66 105.5(11) . . ?
C64 C63 C66 104.5(12) . . ?
C60 C63 C66 110.2(10) . . ?
C63 C64 H64A 109.5 . . ?
C63 C64 H64B 109.5 . . ?
H64A C64 H64B 109.5 . . ?
C63 C64 H64C 109.5 . . ?
H64A C64 H64C 109.5 . . ?
H64B C64 H64C 109.5 . . ?
C63 C65 H65A 109.5 . . ?
C63 C65 H65B 109.5 . . ?
H65A C65 H65B 109.5 . . ?
C63 C65 H65C 109.5 . . ?
H65A C65 H65C 109.5 . . ?
H65B C65 H65C 109.5 . . ?
C63 C66 H66A 109.5 . . ?
C63 C66 H66B 109.5 . . ?
H66A C66 H66B 109.5 . . ?
C63 C66 H66C 109.5 . . ?
H66A C66 H66C 109.5 . . ?
H66B C66 H66C 109.5 . . ?
C69 C67 C62 118.0(7) . . ?
C69 C67 H67A 107.8 . . ?
C62 C67 H67A 107.8 . . ?
C69 C67 H67B 107.8 . . ?
C62 C67 H67B 107.8 . . ?
H67A C67 H67B 107.1 . . ?
C69 C68 O7 118.5(8) . . ?
C69 C68 C73 121.8(7) . . ?
O7 C68 C73 119.7(7) . . ?
C68 C69 C70 118.6(8) . . ?
C68 C69 C67 121.6(7) . . ?
C70 C69 C67 119.8(7) . . ?
C71 C70 C69 121.6(8) . . ?
C71 C70 H70 119.2 . . ?
C69 C70 H70 119.2 . . ?
C70 C71 C72 117.5(7) . . ?
C70 C71 C74 122.1(8) . . ?
C72 C71 C74 120.3(9) . . ?
C73 C72 C71 123.1(9) . . ?
C73 C72 H72 118.4 . . ?
C71 C72 H72 118.4 . . ?
C72 C73 C68 117.4(8) . . ?
C72 C73 C78 120.7(9) . . ?
C68 C73 C78 121.8(7) . . ?
C75 C74 C76 109.9(9) . . ?
C75 C74 C77 105.2(10) . . ?
C76 C74 C77 108.8(11) . . ?
C75 C74 C71 112.9(9) . . ?
C76 C74 C71 110.5(9) . . ?
C77 C74 C71 109.3(8) . . ?
C74 C75 H75A 109.5 . . ?
C74 C75 H75B 109.5 . . ?
H75A C75 H75B 109.5 . . ?
C74 C75 H75C 109.5 . . ?
H75A C75 H75C 109.5 . . ?
H75B C75 H75C 109.5 . . ?
C74 C76 H76A 109.5 . . ?
C74 C76 H76B 109.5 . . ?
H76A C76 H76B 109.5 . . ?
C74 C76 H76C 109.5 . . ?
H76A C76 H76C 109.5 . . ?
H76B C76 H76C 109.5 . . ?
C74 C77 H77A 109.5 . . ?
C74 C77 H77B 109.5 . . ?
H77A C77 H77B 109.5 . . ?
C74 C77 H77C 109.5 . . ?
H77A C77 H77C 109.5 . . ?
H77B C77 H77C 109.5 . . ?
C80 C78 C73 107.5(6) . . ?
C80 C78 H78A 110.2 . . ?
C73 C78 H78A 110.2 . . ?
C80 C78 H78B 110.2 . . ?
C73 C78 H78B 110.2 . . ?
H78A C78 H78B 108.5 . . ?
O8 C79 C84 122.0(7) . . ?
O8 C79 C80 118.7(8) . . ?
C84 C79 C80 119.3(9) . . ?
C81 C80 C79 116.9(8) . . ?
C81 C80 C78 120.7(8) . . ?
C79 C80 C78 122.2(9) . . ?
C82 C81 C80 125.8(9) . . ?
C82 C81 H81 117.1 . . ?
C80 C81 H81 117.1 . . ?
C81 C82 C83 114.6(10) . . ?
C81 C82 C85 118.9(11) . . ?
C83 C82 C85 126.4(12) . . ?
C81 C82 C85X 130.5(14) . . ?
C83 C82 C85X 113.8(14) . . ?
C84 C83 C82 123.4(10) . . ?
C84 C83 H83 118.3 . . ?
C82 C83 H83 118.3 . . ?
C83 C84 C79 119.9(8) . . ?
C83 C84 C89 121.5(9) . . ?
C79 C84 C89 118.6(9) . . ?
C82 C85 C87 110.8(17) . . ?
C82 C85 C86 112.0(14) . . ?
C87 C85 C86 107.0(15) . . ?
C82 C85 C88 108.8(15) . . ?
C87 C85 C88 108.8(14) . . ?
C86 C85 C88 109.4(18) . . ?
C85 C86 H86A 109.5 . . ?
C85 C86 H86B 109.5 . . ?
H86A C86 H86B 109.5 . . ?
C85 C86 H86C 109.5 . . ?
H86A C86 H86C 109.5 . . ?
H86B C86 H86C 109.5 . . ?
C85 C87 H87A 109.5 . . ?
C85 C87 H87B 109.5 . . ?
H87A C87 H87B 109.5 . . ?
C85 C87 H87C 109.5 . . ?
H87A C87 H87C 109.5 . . ?
H87B C87 H87C 109.5 . . ?
C85 C88 H88A 109.5 . . ?
C85 C88 H88B 109.5 . . ?
H88A C88 H88B 109.5 . . ?
C85 C88 H88C 109.5 . . ?
H88A C88 H88C 109.5 . . ?
H88B C88 H88C 109.5 . . ?
C87X C85X C88X 106(2) . . ?
C87X C85X C86X 107(2) . . ?
C88X C85X C86X 114(3) . . ?
C87X C85X C82 109(3) . . ?
C88X C85X C82 102(2) . . ?
C86X C85X C82 118(2) . . ?
C85X C86X H86D 109.5 . . ?
C85X C86X H86E 109.5 . . ?
H86D C86X H86E 109.5 . . ?
C85X C86X H86F 109.5 . . ?
H86D C86X H86F 109.5 . . ?
H86E C86X H86F 109.5 . . ?
C85X C87X H87D 109.5 . . ?
C85X C87X H87E 109.5 . . ?
H87D C87X H87E 109.5 . . ?
C85X C87X H87F 109.5 . . ?
H87D C87X H87F 109.5 . . ?
H87E C87X H87F 109.5 . . ?
C85X C88X H88D 109.5 . . ?
C85X C88X H88E 109.5 . . ?
H88D C88X H88E 109.5 . . ?
C85X C88X H88F 109.5 . . ?
H88D C88X H88F 109.5 . . ?
H88E C88X H88F 109.5 . . ?
C84 C89 C84 110.6(9) 4_565 . ?
C84 C89 H89A 109.5 4_565 . ?
C84 C89 H89A 109.5 . . ?
C84 C89 H89B 109.5 4_565 . ?
C84 C89 H89B 109.5 . . ?
H89A C89 H89B 108.1 . . ?
C47 C90 C47 113.2(8) . 4_565 ?
C47 C90 H90A 108.9 . . ?
C47 C90 H90A 108.9 4_565 . ?
C47 C90 H90B 108.9 . . ?
C47 C90 H90B 108.9 4_565 . ?
H90A C90 H90B 107.8 . . ?
F6 Na1 F6 86.1(2) . 4_565 ?
F6 Na1 N1 151.8(4) . . ?
F6 Na1 N1 87.3(3) 4_565 . ?
F6 Na1 N1 87.3(3) . 4_565 ?
F6 Na1 N1 151.8(4) 4_565 4_565 ?
N1 Na1 N1 85.8(6) . 4_565 ?
F6 Na1 N2 99.1(3) . . ?
F6 Na1 N2 99.1(3) 4_565 . ?
N1 Na1 N2 109.0(4) . . ?
N1 Na1 N2 109.0(4) 4_565 . ?
F6 Na1 Ti3 76.49(15) . 4_565 ?
F6 Na1 Ti3 22.09(13) 4_565 4_565 ?
N1 Na1 Ti3 87.3(3) . 4_565 ?
N1 Na1 Ti3 130.1(3) 4_565 4_565 ?
N2 Na1 Ti3 119.9(3) . 4_565 ?
F6 Na1 Ti3 22.09(13) . . ?
F6 Na1 Ti3 76.49(15) 4_565 . ?
N1 Na1 Ti3 130.1(3) . . ?
N1 Na1 Ti3 87.3(3) 4_565 . ?
N2 Na1 Ti3 119.9(3) . . ?
Ti3 Na1 Ti3 61.03(8) 4_565 . ?
C91 N1 Na1 153.1(14) . . ?
N1 C91 C92 177.2(16) . . ?
C91 C92 H92A 109.5 . . ?
C91 C92 H92B 109.5 . . ?
H92A C92 H92B 109.5 . . ?
C91 C92 H92C 109.5 . . ?
H92A C92 H92C 109.5 . . ?
H92B C92 H92C 109.5 . . ?
C93 N2 Na1 164.3(15) . . ?
N2 C93 C94 179(2) . . ?
N3 C95 C96 174(2) . . ?
C95 C96 H96A 109.5 . . ?
C95 C96 H96B 109.5 . . ?
H96A C96 H96B 109.5 . . ?
C95 C96 H96C 109.5 . . ?
H96A C96 H96C 109.5 . . ?
H96B C96 H96C 109.5 . . ?
C95 C96 H96A 109.5(3) . 4_565 ?
H96A C96 H96A 140.4 . 4_565 ?
H96B C96 H96A 63.2 . 4_565 ?
H96C C96 H96A 49.3 . 4_565 ?
C95 C96 H96B 109(2) . 4_565 ?
H96A C96 H96B 63.2 . 4_565 ?
H96B C96 H96B 49.3 . 4_565 ?
H96C C96 H96B 140.4 . 4_565 ?
H96A C96 H96B 109.5 4_565 4_565 ?
C95 C96 H96C 109(2) . 4_565 ?
H96A C96 H96C 49.3 . 4_565 ?
H96B C96 H96C 140.4 . 4_565 ?
H96C C96 H96C 63.2 . 4_565 ?
H96A C96 H96C 109.5 4_565 4_565 ?
H96B C96 H96C 109.5 4_565 4_565 ?
F8 Na2 F8 76.2(2) . 4_565 ?
F8 Na2 N5 149.8(7) . 4_565 ?
F8 Na2 N5 87.2(5) 4_565 4_565 ?
F8 Na2 N5 87.2(5) . . ?
F8 Na2 N5 149.8(7) 4_565 . ?
N5 Na2 N5 95.4(12) 4_565 . ?
F8 Na2 O9 72.6(3) . . ?
F8 Na2 O9 72.6(3) 4_565 . ?
N5 Na2 O9 78.4(7) 4_565 . ?
N5 Na2 O9 78.4(7) . . ?
F8 Na2 N4 105.8(4) . . ?
F8 Na2 N4 105.8(3) 4_565 . ?
N5 Na2 N4 102.9(7) 4_565 . ?
N5 Na2 N4 102.9(7) . . ?
O9 Na2 N4 177.9(5) . . ?
F8 Na2 Ca1 43.58(15) . . ?
F8 Na2 Ca1 43.58(15) 4_565 . ?
N5 Na2 Ca1 108.0(6) 4_565 . ?
N5 Na2 Ca1 108.0(6) . . ?
O9 Na2 Ca1 44.7(2) . . ?
N4 Na2 Ca1 133.2(4) . . ?
C97 N4 Na2 165.0(17) . . ?
N4 C97 C98 170(2) . . ?
C99 N5 Na2 165(2) . . ?
N5 C99 C100 170(3) . . ?
C99 C100 H10G 109.5 . . ?
C99 C100 H10H 109.5 . . ?
H10G C100 H10H 109.5 . . ?
C99 C100 H10I 109.5 . . ?
H10G C100 H10I 109.5 . . ?
H10H C100 H10I 109.5 . . ?
N6 C101 C102 178.4(19) . . ?
C101 C102 H10J 109.5 . . ?
C101 C102 H10K 109.5 . . ?
H10J C102 H10K 109.5 . . ?
C101 C102 H10L 109.5 . . ?
H10J C102 H10L 109.5 . . ?
H10K C102 H10L 109.5 . . ?
N7 C103 C104 176(3) . . ?
C103 C104 H10M 109.5 . . ?
C103 C104 H10N 109.5 . . ?
H10M C104 H10N 109.5 . . ?
C103 C104 H10O 109.5 . . ?
H10M C104 H10O 109.5 . . ?
H10N C104 H10O 109.5 . . ?
N8 C105 C106 176(2) . . ?
C105 C106 H10P 109.5 . . ?
C105 C106 H10Q 109.5 . . ?
H10P C106 H10Q 109.5 . . ?
C105 C106 H10R 109.5 . . ?
H10P C106 H10R 109.5 . . ?
H10Q C106 H10R 109.5 . . ?

loop_
_geom_bond_atom_site_label_1
_geom_bond_atom_site_label_2
_geom_bond_distance
_geom_bond_site_symmetry_2
_geom_bond_publ_flag
Ti1 O1 1.757(7) . ?
Ti1 O2 1.790(6) . ?
Ti1 F1 1.903(7) . ?
Ti1 F2 1.957(6) . ?
Ti1 F3 2.009(4) . ?
Ti1 F9 2.010(3) . ?
Ti1 Ca1 3.716(3) . ?
Ti2 O4 1.760(6) . ?
Ti2 O3 1.775(4) . ?
Ti2 F4 1.907(4) . ?
Ti2 F3 1.938(4) . ?
Ti2 F10 2.0063(14) . ?
Ti2 F5 2.020(4) . ?
Ti2 Ca1 3.850(2) . ?
Ti3 O6 1.796(4) . ?
Ti3 O5 1.802(5) . ?
Ti3 F6 1.806(5) . ?
Ti3 F11 1.9688(15) . ?
Ti3 F7 1.983(4) . ?
Ti3 F4 2.012(5) . ?
Ti3 Na1 3.781(4) . ?
Ti4 O8 1.782(6) . ?
Ti4 O7 1.797(4) . ?
Ti4 F8 1.839(4) . ?
Ti4 F7 1.956(4) . ?
Ti4 F12 2.0104(16) . ?
Ti4 F5 2.036(5) . ?
Ti4 Ca1 3.587(3) . ?
Ca1 F9 2.618(8) . ?
Ca1 F8 2.716(5) . ?
Ca1 F8 2.716(5) 4_565 ?
Ca1 O9 2.776(11) . ?
Ca1 F12 2.858(7) . ?
Ca1 F5 2.869(4) 4_565 ?
Ca1 F5 2.869(4) . ?
Ca1 F1 2.889(6) . ?
Ca1 F1 2.889(6) 4_565 ?
Ca1 F10 3.027(5) . ?
F6 Na1 2.391(5) . ?
F8 Na2 2.700(6) . ?
O1 C1 1.389(12) . ?
O2 C12 1.357(11) . ?
O3 C23 1.379(8) . ?
O5 C46 1.360(8) . ?
O4 C34 1.367(9) . ?
O6 C57 1.381(8) . ?
O7 C68 1.390(9) . ?
O8 C79 1.325(10) . ?
O9 Na2 3.00(2) . ?
C1 C2 1.386(15) . ?
C1 C6 1.400(15) . ?
C2 C3 1.390(13) . ?
C2 C45 1.498(14) . ?
C3 C4 1.401(16) . ?
C3 H3 0.9500 . ?
C4 C5 1.352(16) . ?
C4 C7 1.545(15) . ?
C5 C6 1.394(14) . ?
C5 H5 0.9500 . ?
C6 C11 1.507(16) . ?
C7 C9X 1.50(2) . ?
C7 C9 1.51(2) . ?
C7 C8X 1.591(19) . ?
C7 C10 1.595(18) . ?
C7 C10X 1.60(2) . ?
C7 C8 1.602(18) . ?
C8 H8A 0.9800 . ?
C8 H8B 0.9800 . ?
C8 H8C 0.9800 . ?
C9 H9A 0.9800 . ?
C9 H9B 0.9800 . ?
C9 H9C 0.9800 . ?
C10 H10A 0.9800 . ?
C10 H10B 0.9800 . ?
C10 H10C 0.9800 . ?
C8X H8D 0.9800 . ?
C8X H8E 0.9800 . ?
C8X H8F 0.9800 . ?
C9X H9D 0.9800 . ?
C9X H9E 0.9800 . ?
C9X H9F 0.9800 . ?
C10X H10D 0.9800 . ?
C10X H10E 0.9800 . ?
C10X H10F 0.9800 . ?
C11 C13 1.367(19) . ?
C11 H11A 0.9900 . ?
C11 H11B 0.9900 . ?
C12 C17 1.335(17) . ?
C12 C13 1.419(18) . ?
C13 C14 1.434(18) . ?
C14 C15 1.34(3) . ?
C14 H14 0.9500 . ?
C15 C16 1.40(2) . ?
C15 C18X 1.54(3) . ?
C15 C18 1.68(3) . ?
C16 C17 1.435(12) . ?
C16 H16 0.9500 . ?
C17 C22 1.480(16) . ?
C18 C19 1.452(19) . ?
C18 C21 1.474(18) . ?
C18 C20 1.76(3) . ?
C19 H19A 0.9800 . ?
C19 H19B 0.9800 . ?
C19 H19C 0.9800 . ?
C20 H20A 0.9800 . ?
C20 H20B 0.9800 . ?
C20 H20C 0.9800 . ?
C21 H21A 0.9800 . ?
C21 H21B 0.9800 . ?
C21 H21C 0.9800 . ?
C18X C21X 1.48(2) . ?
C18X C19X 1.49(2) . ?
C18X C20X 1.74(3) . ?
C19X H19D 0.9800 . ?
C19X H19E 0.9800 . ?
C19X H19F 0.9800 . ?
C20X H20D 0.9800 . ?
C20X H20E 0.9800 . ?
C20X H20F 0.9800 . ?
C21X H21D 0.9800 . ?
C21X H21E 0.9800 . ?
C21X H21F 0.9800 . ?
C22 C24 1.533(11) . ?
C22 H22A 0.9900 . ?
C22 H22B 0.9900 . ?
C23 C28 1.377(10) . ?
C23 C24 1.419(10) . ?
C24 C25 1.371(10) . ?
C25 C26 1.366(10) . ?
C25 H25 0.9500 . ?
C26 C27 1.403(10) . ?
C26 C29 1.547(11) . ?
C27 C28 1.413(10) . ?
C27 H27 0.9500 . ?
C28 C33 1.498(9) . ?
C29 C32 1.523(9) . ?
C29 C31 1.523(12) . ?
C29 C30X 1.524(9) . ?
C29 C32X 1.524(9) . ?
C29 C31X 1.528(11) . ?
C29 C30 1.531(9) . ?
C30 H30A 0.9800 . ?
C30 H30B 0.9800 . ?
C30 H30C 0.9800 . ?
C31 H31A 0.9800 . ?
C31 H31B 0.9800 . ?
C31 H31C 0.9800 . ?
C32 H32A 0.9800 . ?
C32 H32B 0.9800 . ?
C32 H32C 0.9800 . ?
C30X H30D 0.9800 . ?
C30X H30E 0.9800 . ?
C30X H30F 0.9800 . ?
C31X H31D 0.9800 . ?
C31X H31E 0.9800 . ?
C31X H31F 0.9800 . ?
C32X H32D 0.9800 . ?
C32X H32E 0.9800 . ?
C32X H32F 0.9800 . ?
C33 C35 1.458(10) . ?
C33 H33A 0.9900 . ?
C33 H33B 0.9900 . ?
C34 C39 1.369(10) . ?
C34 C35 1.408(9) . ?
C35 C36 1.388(10) . ?
C36 C37 1.381(11) . ?
C36 H36 0.9500 . ?
C37 C38 1.420(10) . ?
C37 C40 1.487(13) . ?
C38 C39 1.356(10) . ?
C38 H38 0.9500 . ?
C39 C44 1.526(9) . ?
C40 C43 1.415(15) . ?
C40 C41 1.541(14) . ?
C40 C42 1.621(15) . ?
C41 H41A 0.9800 . ?
C41 H41B 0.9800 . ?
C41 H41C 0.9800 . ?
C42 H42A 0.9800 . ?
C42 H42B 0.9800 . ?
C42 H42C 0.9800 . ?
C43 H43A 0.9800 . ?
C43 H43B 0.9800 . ?
C43 H43C 0.9800 . ?
C44 H44A 0.9900 . ?
C44 H44B 0.9900 . ?
C45 H45A 0.9900 . ?
C45 H45B 0.9900 . ?
C46 C47 1.372(10) . ?
C46 C51 1.411(10) . ?
C47 C48 1.406(10) . ?
C47 C90 1.515(9) . ?
C48 C49 1.407(10) . ?
C48 H48 0.9500 . ?
C49 C50 1.360(11) . ?
C49 C52 1.504(11) . ?
C50 C51 1.392(10) . ?
C50 H50 0.9500 . ?
C51 C56 1.519(11) . ?
C52 C54 1.451(16) . ?
C52 C54X 1.493(19) . ?
C52 C53 1.552(12) . ?
C52 C55X 1.568(15) . ?
C52 C55 1.611(13) . ?
C52 C53X 1.629(15) . ?
C53 H53A 0.9800 . ?
C53 H53B 0.9800 . ?
C53 H53C 0.9800 . ?
C54 H54A 0.9800 . ?
C54 H54B 0.9800 . ?
C54 H54C 0.9800 . ?
C55 H55A 0.9800 . ?
C55 H55B 0.9800 . ?
C55 H55C 0.9800 . ?
C53X H53D 0.9800 . ?
C53X H53E 0.9800 . ?
C53X H53F 0.9800 . ?
C54X H54D 0.9800 . ?
C54X H54E 0.9800 . ?
C54X H54F 0.9800 . ?
C55X H55D 0.9800 . ?
C55X H55E 0.9800 . ?
C55X H55F 0.9800 . ?
C56 C58 1.495(11) . ?
C56 H56A 0.9900 . ?
C56 H56B 0.9900 . ?
C57 C58 1.382(10) . ?
C57 C62 1.386(11) . ?
C58 C59 1.423(10) . ?
C59 C60 1.414(13) . ?
C59 H59 0.9500 . ?
C60 C61 1.380(12) . ?
C60 C63 1.520(11) . ?
C61 C62 1.375(10) . ?
C61 H61 0.9500 . ?
C62 C67 1.494(11) . ?
C63 C65 1.427(16) . ?
C63 C64 1.465(14) . ?
C63 C66 1.552(18) . ?
C64 H64A 0.9800 . ?
C64 H64B 0.9800 . ?
C64 H64C 0.9800 . ?
C65 H65A 0.9800 . ?
C65 H65B 0.9800 . ?
C65 H65C 0.9800 . ?
C66 H66A 0.9800 . ?
C66 H66B 0.9800 . ?
C66 H66C 0.9800 . ?
C67 C69 1.489(11) . ?
C67 H67A 0.9900 . ?
C67 H67B 0.9900 . ?
C68 C69 1.376(10) . ?
C68 C73 1.392(11) . ?
C69 C70 1.405(10) . ?
C70 C71 1.378(12) . ?
C70 H70 0.9500 . ?
C71 C72 1.387(11) . ?
C71 C74 1.534(12) . ?
C72 C73 1.384(11) . ?
C72 H72 0.9500 . ?
C73 C78 1.522(11) . ?
C74 C75 1.493(15) . ?
C74 C76 1.523(14) . ?
C74 C77 1.530(15) . ?
C75 H75A 0.9800 . ?
C75 H75B 0.9800 . ?
C75 H75C 0.9800 . ?
C76 H76A 0.9800 . ?
C76 H76B 0.9800 . ?
C76 H76C 0.9800 . ?
C77 H77A 0.9800 . ?
C77 H77B 0.9800 . ?
C77 H77C 0.9800 . ?
C78 C80 1.467(11) . ?
C78 H78A 0.9900 . ?
C78 H78B 0.9900 . ?
C79 C84 1.382(11) . ?
C79 C80 1.426(11) . ?
C80 C81 1.365(12) . ?
C81 C82 1.360(13) . ?
C81 H81 0.9500 . ?
C82 C83 1.410(13) . ?
C82 C85 1.50(2) . ?
C82 C85X 1.63(4) . ?
C83 C84 1.345(12) . ?
C83 H83 0.9500 . ?
C84 C89 1.546(10) . ?
C85 C87 1.54(2) . ?
C85 C86 1.570(17) . ?
C85 C88 1.570(18) . ?
C86 H86A 0.9800 . ?
C86 H86B 0.9800 . ?
C86 H86C 0.9800 . ?
C87 H87A 0.9800 . ?
C87 H87B 0.9800 . ?
C87 H87C 0.9800 . ?
C88 H88A 0.9800 . ?
C88 H88B 0.9800 . ?
C88 H88C 0.9800 . ?
C85X C87X 1.53(2) . ?
C85X C88X 1.568(19) . ?
C85X C86X 1.57(2) . ?
C86X H86D 0.9800 . ?
C86X H86E 0.9800 . ?
C86X H86F 0.9800 . ?
C87X H87D 0.9800 . ?
C87X H87E 0.9800 . ?
C87X H87F 0.9800 . ?
C88X H88D 0.9800 . ?
C88X H88E 0.9800 . ?
C88X H88F 0.9800 . ?
C89 H89A 0.9900 . ?
C89 H89B 0.9900 . ?
C90 H90A 0.9900 . ?
C90 H90B 0.9900 . ?
Na1 N1 2.559(13) . ?
Na1 N1 2.559(13) 4_565 ?
Na1 N2 2.60(2) . ?
N1 C91 1.179(11) . ?
C91 C92 1.414(12) . ?
C92 H92A 0.9800 . ?
C92 H92B 0.9800 . ?
C92 H92C 0.9800 . ?
N2 C93 1.203(14) . ?
C93 C94 1.404(14) . ?
N3 C95 1.248(13) . ?
C95 C96 1.339(13) . ?
C96 H96A 0.9800 . ?
C96 H96B 0.9800 . ?
C96 H96C 0.9800 . ?
C96 H96A 0.980(14) 4_565 ?
C96 H96B 0.98(9) 4_565 ?
C96 H96C 0.98(10) 4_565 ?
Na2 N5 2.757(17) 4_565 ?
Na2 N5 2.757(17) . ?
Na2 N4 3.00(2) . ?
N4 C97 1.252(14) . ?
C97 C98 1.380(15) . ?
N5 C99 1.218(14) . ?
C99 C100 1.351(14) . ?
C100 H10G 0.9800 . ?
C100 H10H 0.9800 . ?
C100 H10I 0.9800 . ?
N6 C101 1.155(11) . ?
C101 C102 1.356(10) . ?
C102 H10J 0.9800 . ?
C102 H10K 0.9800 . ?
C102 H10L 0.9800 . ?
N7 C103 1.204(13) . ?
C103 C104 1.407(13) . ?
C104 H10M 0.9800 . ?
C104 H10N 0.9800 . ?
C104 H10O 0.9800 . ?
N8 C105 1.224(13) . ?
C105 C106 1.400(13) . ?
C106 H10P 0.9800 . ?
C106 H10Q 0.9800 . ?
C106 H10R 0.9800 . ?

loop_
_geom_torsion_atom_site_label_1
_geom_torsion_atom_site_label_2
_geom_torsion_atom_site_label_3
_geom_torsion_atom_site_label_4
_geom_torsion
_geom_torsion_site_symmetry_1
_geom_torsion_site_symmetry_2
_geom_torsion_site_symmetry_3
_geom_torsion_site_symmetry_4
_geom_torsion_publ_flag
O6 Ti3 F6 Na1 -138.1(3) . . . . ?
O5 Ti3 F6 Na1 -38.2(3) . . . . ?
F11 Ti3 F6 Na1 51.6(3) . . . . ?
F7 Ti3 F6 Na1 133.5(2) . . . . ?
F4 Ti3 F6 Na1 81.0(10) . . . . ?
O8 Ti4 F8 Na2 -28.1(3) . . . . ?
O7 Ti4 F8 Na2 -126.5(3) . . . . ?
F7 Ti4 F8 Na2 98.6(10) . . . . ?
F12 Ti4 F8 Na2 61.7(3) . . . . ?
F5 Ti4 F8 Na2 143.0(3) . . . . ?
Ca1 Ti4 F8 Na2 102.6(3) . . . . ?
O8 Ti4 F8 Ca1 -130.77(19) . . . . ?
O7 Ti4 F8 Ca1 130.8(2) . . . . ?
F7 Ti4 F8 Ca1 -4.0(10) . . . . ?
F12 Ti4 F8 Ca1 -40.9(2) . . . . ?
F5 Ti4 F8 Ca1 40.37(16) . . . . ?
O2 Ti1 O1 C1 -30(3) . . . . ?
F1 Ti1 O1 C1 67(3) . . . . ?
F2 Ti1 O1 C1 -122(3) . . . . ?
F3 Ti1 O1 C1 153.5(19) . . . . ?
F9 Ti1 O1 C1 151(3) . . . . ?
Ca1 Ti1 O1 C1 116(2) . . . . ?
O1 Ti1 O2 C12 49.9(13) . . . . ?
F1 Ti1 O2 C12 -46.5(12) . . . . ?
F2 Ti1 O2 C12 144.8(12) . . . . ?
F3 Ti1 O2 C12 -130.7(12) . . . . ?
Ca1 Ti1 O2 C12 -85.1(12) . . . . ?
O4 Ti2 O3 C23 17.2(10) . . . . ?
F4 Ti2 O3 C23 112.5(10) . . . . ?
F3 Ti2 O3 C23 -77.9(10) . . . . ?
F5 Ti2 O3 C23 -163.9(10) . . . . ?
Ca1 Ti2 O3 C23 -125.9(9) . . . . ?
O6 Ti3 O5 C46 -38.4(9) . . . . ?
F6 Ti3 O5 C46 -138.3(9) . . . . ?
F11 Ti3 O5 C46 133.2(9) . . . . ?
F7 Ti3 O5 C46 89.4(13) . . . . ?
F4 Ti3 O5 C46 50.9(9) . . . . ?
Na1 Ti3 O5 C46 -157.1(9) . . . . ?
O3 Ti2 O4 C34 -11.3(12) . . . . ?
F4 Ti2 O4 C34 -107.8(11) . . . . ?
F3 Ti2 O4 C34 81.4(11) . . . . ?
F10 Ti2 O4 C34 163.7(11) . . . . ?
Ca1 Ti2 O4 C34 126.8(11) . . . . ?
O5 Ti3 O6 C57 33.6(10) . . . . ?
F6 Ti3 O6 C57 132.2(10) . . . . ?
F11 Ti3 O6 C57 -101.9(14) . . . . ?
F7 Ti3 O6 C57 -137.6(10) . . . . ?
F4 Ti3 O6 C57 -54.4(10) . . . . ?
Na1 Ti3 O6 C57 109.6(10) . . . . ?
O8 Ti4 O7 C68 37.5(9) . . . . ?
F8 Ti4 O7 C68 137.0(9) . . . . ?
F7 Ti4 O7 C68 -51.5(9) . . . . ?
F5 Ti4 O7 C68 -136.1(9) . . . . ?
Ca1 Ti4 O7 C68 -179.8(8) . . . . ?
O7 Ti4 O8 C79 -44.1(8) . . . . ?
F8 Ti4 O8 C79 -143.4(8) . . . . ?
F7 Ti4 O8 C79 46.2(8) . . . . ?
F12 Ti4 O8 C79 130.7(8) . . . . ?
F5 Ti4 O8 C79 97.1(13) . . . . ?
Ca1 Ti4 O8 C79 173.3(7) . . . . ?
Ti1 O1 C1 C2 -130(2) . . . . ?
Ti1 O1 C1 C6 46(3) . . . . ?
O1 C1 C2 C3 176.0(12) . . . . ?
C6 C1 C2 C3 0(2) . . . . ?
O1 C1 C2 C45 -6(2) . . . . ?
C6 C1 C2 C45 178.5(14) . . . . ?
C1 C2 C3 C4 1.5(19) . . . . ?
C45 C2 C3 C4 -176.9(13) . . . . ?
C2 C3 C4 C5 -2(2) . . . . ?
C2 C3 C4 C7 179.4(12) . . . . ?
C3 C4 C5 C6 0(2) . . . . ?
C7 C4 C5 C6 178.8(14) . . . . ?
C4 C5 C6 C1 2(2) . . . . ?
C4 C5 C6 C11 -173.3(15) . . . . ?
C2 C1 C6 C5 -2(2) . . . . ?
O1 C1 C6 C5 -177.5(13) . . . . ?
C2 C1 C6 C11 173.3(15) . . . . ?
O1 C1 C6 C11 -3(2) . . . . ?
C5 C4 C7 C9X 96(3) . . . . ?
C3 C4 C7 C9X -85(2) . . . . ?
C5 C4 C7 C9 138(2) . . . . ?
C3 C4 C7 C9 -43(2) . . . . ?
C5 C4 C7 C8X -12(3) . . . . ?
C3 C4 C7 C8X 167(2) . . . . ?
C5 C4 C7 C10 -112.4(19) . . . . ?
C3 C4 C7 C10 66.5(19) . . . . ?
C5 C4 C7 C10X -157(3) . . . . ?
C3 C4 C7 C10X 22(3) . . . . ?
C5 C4 C7 C8 22(2) . . . . ?
C3 C4 C7 C8 -159.4(19) . . . . ?
C5 C6 C11 C13 93.5(18) . . . . ?
C1 C6 C11 C13 -81.2(19) . . . . ?
Ti1 O2 C12 C17 105.6(11) . . . . ?
Ti1 O2 C12 C13 -79.6(14) . . . . ?
C6 C11 C13 C12 92.8(14) . . . . ?
C6 C11 C13 C14 -78.3(17) . . . . ?
C17 C12 C13 C11 -177.6(12) . . . . ?
O2 C12 C13 C11 7.8(17) . . . . ?
C17 C12 C13 C14 -5.9(16) . . . . ?
O2 C12 C13 C14 179.5(9) . . . . ?
C11 C13 C14 C15 176.7(16) . . . . ?
C12 C13 C14 C15 5(2) . . . . ?
C13 C14 C15 C16 -4(2) . . . . ?
C13 C14 C15 C18X 176.2(13) . . . . ?
C13 C14 C15 C18 -177.6(14) . . . . ?
C14 C15 C16 C17 3(2) . . . . ?
C18X C15 C16 C17 -176.5(16) . . . . ?
C18 C15 C16 C17 178.8(11) . . . . ?
O2 C12 C17 C16 -179.3(8) . . . . ?
C13 C12 C17 C16 6.3(16) . . . . ?
O2 C12 C17 C22 1.7(15) . . . . ?
C13 C12 C17 C22 -172.8(9) . . . . ?
C15 C16 C17 C12 -4.8(16) . . . . ?
C15 C16 C17 C22 174.3(10) . . . . ?
C14 C15 C18 C19 159(2) . . . . ?
C16 C15 C18 C19 -15(2) . . . . ?
C14 C15 C18 C21 -65(3) . . . . ?
C16 C15 C18 C21 121.1(18) . . . . ?
C14 C15 C18 C20 41(2) . . . . ?
C16 C15 C18 C20 -133.8(13) . . . . ?
C14 C15 C18X C21X -134(2) . . . . ?
C16 C15 C18X C21X 46(3) . . . . ?
C14 C15 C18X C19X 113(2) . . . . ?
C16 C15 C18X C19X -67(3) . . . . ?
C14 C15 C18X C20X -7(2) . . . . ?
C16 C15 C18X C20X 172.8(17) . . . . ?
C12 C17 C22 C24 77.1(11) . . . . ?
C16 C17 C22 C24 -102.0(10) . . . . ?
Ti2 O3 C23 C28 -56.8(14) . . . . ?
Ti2 O3 C23 C24 124.9(9) . . . . ?
C28 C23 C24 C25 2.2(13) . . . . ?
O3 C23 C24 C25 -179.5(8) . . . . ?
C28 C23 C24 C22 -179.2(9) . . . . ?
O3 C23 C24 C22 -0.9(13) . . . . ?
C17 C22 C24 C25 45.9(12) . . . . ?
C17 C22 C24 C23 -132.7(9) . . . . ?
C23 C24 C25 C26 0.3(14) . . . . ?
C22 C24 C25 C26 -178.3(9) . . . . ?
C24 C25 C26 C27 -1.8(15) . . . . ?
C24 C25 C26 C29 173.7(9) . . . . ?
C25 C26 C27 C28 0.8(13) . . . . ?
C29 C26 C27 C28 -174.6(8) . . . . ?
O3 C23 C28 C27 178.7(7) . . . . ?
C24 C23 C28 C27 -3.0(12) . . . . ?
O3 C23 C28 C33 6.2(12) . . . . ?
C24 C23 C28 C33 -175.6(8) . . . . ?
C26 C27 C28 C23 1.5(12) . . . . ?
C26 C27 C28 C33 174.3(8) . . . . ?
C25 C26 C29 C32 157(2) . . . . ?
C27 C26 C29 C32 -27(2) . . . . ?
C25 C26 C29 C31 31(2) . . . . ?
C27 C26 C29 C31 -154(2) . . . . ?
C25 C26 C29 C30X -61(2) . . . . ?
C27 C26 C29 C30X 114.2(19) . . . . ?
C25 C26 C29 C32X 175.8(15) . . . . ?
C27 C26 C29 C32X -8.9(17) . . . . ?
C25 C26 C29 C31X 57.9(18) . . . . ?
C27 C26 C29 C31X -126.9(17) . . . . ?
C25 C26 C29 C30 -87(2) . . . . ?
C27 C26 C29 C30 89(2) . . . . ?
C23 C28 C33 C35 88.5(9) . . . . ?
C27 C28 C33 C35 -83.9(8) . . . . ?
Ti2 O4 C34 C39 -131.5(10) . . . . ?
Ti2 O4 C34 C35 49.7(14) . . . . ?
O4 C34 C35 C36 178.7(6) . . . . ?
C39 C34 C35 C36 0.0(10) . . . . ?
O4 C34 C35 C33 -7.2(10) . . . . ?
C39 C34 C35 C33 174.0(7) . . . . ?
C28 C33 C35 C36 89.7(8) . . . . ?
C28 C33 C35 C34 -84.1(8) . . . . ?
C34 C35 C36 C37 2.2(11) . . . . ?
C33 C35 C36 C37 -172.0(7) . . . . ?
C35 C36 C37 C38 -1.5(11) . . . . ?
C35 C36 C37 C40 179.8(9) . . . . ?
C36 C37 C38 C39 -1.3(12) . . . . ?
C40 C37 C38 C39 177.4(9) . . . . ?
C37 C38 C39 C34 3.4(12) . . . . ?
C37 C38 C39 C44 179.8(7) . . . . ?
O4 C34 C39 C38 178.6(6) . . . . ?
C35 C34 C39 C38 -2.6(10) . . . . ?
O4 C34 C39 C44 2.3(10) . . . . ?
C35 C34 C39 C44 -178.9(7) . . . . ?
C36 C37 C40 C43 -123.7(12) . . . . ?
C38 C37 C40 C43 57.7(13) . . . . ?
C36 C37 C40 C41 5.6(15) . . . . ?
C38 C37 C40 C41 -173.0(9) . . . . ?
C36 C37 C40 C42 118.8(10) . . . . ?
C38 C37 C40 C42 -59.8(13) . . . . ?
C38 C39 C44 C39 75.6(11) . . . 4_565 ?
C34 C39 C44 C39 -108.0(9) . . . 4_565 ?
C1 C2 C45 C2 -104.1(14) . . . 4_565 ?
C3 C2 C45 C2 74.2(17) . . . 4_565 ?
Ti3 O5 C46 C47 -109.6(9) . . . . ?
Ti3 O5 C46 C51 70.4(11) . . . . ?
O5 C46 C47 C48 -177.1(6) . . . . ?
C51 C46 C47 C48 3.0(11) . . . . ?
O5 C46 C47 C90 3.8(11) . . . . ?
C51 C46 C47 C90 -176.1(7) . . . . ?
C46 C47 C48 C49 1.3(11) . . . . ?
C90 C47 C48 C49 -179.6(7) . . . . ?
C47 C48 C49 C50 -3.7(12) . . . . ?
C47 C48 C49 C52 178.8(7) . . . . ?
C48 C49 C50 C51 2.1(12) . . . . ?
C52 C49 C50 C51 179.5(7) . . . . ?
C49 C50 C51 C46 1.8(12) . . . . ?
C49 C50 C51 C56 -174.9(8) . . . . ?
O5 C46 C51 C50 175.6(6) . . . . ?
C47 C46 C51 C50 -4.5(11) . . . . ?
O5 C46 C51 C56 -7.7(11) . . . . ?
C47 C46 C51 C56 172.2(7) . . . . ?
C50 C49 C52 C54 57.2(13) . . . . ?
C48 C49 C52 C54 -125.5(11) . . . . ?
C50 C49 C52 C54X -115.5(15) . . . . ?
C48 C49 C52 C54X 61.9(15) . . . . ?
C50 C49 C52 C53 -173.3(11) . . . . ?
C48 C49 C52 C53 4.0(13) . . . . ?
C50 C49 C52 C55X 9.2(15) . . . . ?
C48 C49 C52 C55X -173.5(13) . . . . ?
C50 C49 C52 C55 -56.5(12) . . . . ?
C48 C49 C52 C55 120.8(10) . . . . ?
C50 C49 C52 C53X 123.2(15) . . . . ?
C48 C49 C52 C53X -59.5(15) . . . . ?
C50 C51 C56 C58 88.7(8) . . . . ?
C46 C51 C56 C58 -87.9(9) . . . . ?
Ti3 O6 C57 C58 -61.9(13) . . . . ?
Ti3 O6 C57 C62 120.2(9) . . . . ?
O6 C57 C58 C59 -179.9(7) . . . . ?
C62 C57 C58 C59 -2.0(12) . . . . ?
O6 C57 C58 C56 2.8(12) . . . . ?
C62 C57 C58 C56 -179.3(8) . . . . ?
C51 C56 C58 C57 89.4(10) . . . . ?
C51 C56 C58 C59 -87.9(8) . . . . ?
C57 C58 C59 C60 1.5(12) . . . . ?
C56 C58 C59 C60 178.9(8) . . . . ?
C58 C59 C60 C61 0.5(13) . . . . ?
C58 C59 C60 C63 177.7(8) . . . . ?
C59 C60 C61 C62 -2.2(14) . . . . ?
C63 C60 C61 C62 -179.3(9) . . . . ?
C60 C61 C62 C57 1.8(13) . . . . ?
C60 C61 C62 C67 -178.8(8) . . . . ?
O6 C57 C62 C61 178.3(7) . . . . ?
C58 C57 C62 C61 0.4(13) . . . . ?
O6 C57 C62 C67 -1.1(12) . . . . ?
C58 C57 C62 C67 -179.0(8) . . . . ?
C61 C60 C63 C65 106.2(14) . . . . ?
C59 C60 C63 C65 -70.9(14) . . . . ?
C61 C60 C63 C64 -125.2(12) . . . . ?
C59 C60 C63 C64 57.7(15) . . . . ?
C61 C60 C63 C66 -10.4(15) . . . . ?
C59 C60 C63 C66 172.6(10) . . . . ?
C61 C62 C67 C69 -97.2(9) . . . . ?
C57 C62 C67 C69 82.2(9) . . . . ?
Ti4 O7 C68 C69 111.8(10) . . . . ?
Ti4 O7 C68 C73 -67.2(11) . . . . ?
O7 C68 C69 C70 179.2(7) . . . . ?
C73 C68 C69 C70 -1.7(12) . . . . ?
O7 C68 C69 C67 1.4(11) . . . . ?
C73 C68 C69 C67 -179.6(7) . . . . ?
C62 C67 C69 C68 -140.2(8) . . . . ?
C62 C67 C69 C70 42.0(10) . . . . ?
C68 C69 C70 C71 0.1(13) . . . . ?
C67 C69 C70 C71 178.0(8) . . . . ?
C69 C70 C71 C72 0.3(13) . . . . ?
C69 C70 C71 C74 177.9(8) . . . . ?
C70 C71 C72 C73 1.1(13) . . . . ?
C74 C71 C72 C73 -176.6(9) . . . . ?
C71 C72 C73 C68 -2.6(13) . . . . ?
C71 C72 C73 C78 173.5(8) . . . . ?
C69 C68 C73 C72 3.0(12) . . . . ?
O7 C68 C73 C72 -178.0(7) . . . . ?
C69 C68 C73 C78 -173.2(8) . . . . ?
O7 C68 C73 C78 5.8(12) . . . . ?
C70 C71 C74 C75 10.4(14) . . . . ?
C72 C71 C74 C75 -172.0(10) . . . . ?
C70 C71 C74 C76 134.0(11) . . . . ?
C72 C71 C74 C76 -48.4(13) . . . . ?
C70 C71 C74 C77 -106.3(11) . . . . ?
C72 C71 C74 C77 71.2(12) . . . . ?
C72 C73 C78 C80 -88.4(9) . . . . ?
C68 C73 C78 C80 87.6(10) . . . . ?
Ti4 O8 C79 C84 -101.9(9) . . . . ?
Ti4 O8 C79 C80 76.8(10) . . . . ?
O8 C79 C80 C81 178.4(7) . . . . ?
C84 C79 C80 C81 -2.8(11) . . . . ?
O8 C79 C80 C78 -6.6(10) . . . . ?
C84 C79 C80 C78 172.1(7) . . . . ?
C73 C78 C80 C81 84.2(10) . . . . ?
C73 C78 C80 C79 -90.6(9) . . . . ?
C79 C80 C81 C82 2.7(14) . . . . ?
C78 C80 C81 C82 -172.4(9) . . . . ?
C80 C81 C82 C83 0.2(15) . . . . ?
C80 C81 C82 C85 -177.8(12) . . . . ?
C80 C81 C82 C85X 167.9(15) . . . . ?
C81 C82 C83 C84 -3.1(14) . . . . ?
C85 C82 C83 C84 174.7(12) . . . . ?
C85X C82 C83 C84 -172.9(13) . . . . ?
C82 C83 C84 C79 2.9(14) . . . . ?
C82 C83 C84 C89 -178.7(8) . . . . ?
O8 C79 C84 C83 178.9(7) . . . . ?
C80 C79 C84 C83 0.2(11) . . . . ?
O8 C79 C84 C89 0.6(11) . . . . ?
C80 C79 C84 C89 -178.2(7) . . . . ?
C81 C82 C85 C87 -62.6(18) . . . . ?
C83 C82 C85 C87 119.7(15) . . . . ?
C81 C82 C85 C86 178.0(15) . . . . ?
C83 C82 C85 C86 0(2) . . . . ?
C81 C82 C85 C88 56.9(17) . . . . ?
C83 C82 C85 C88 -120.7(14) . . . . ?
C81 C82 C85X C87X 6(3) . . . . ?
C83 C82 C85X C87X 173.6(16) . . . . ?
C81 C82 C85X C88X 118(2) . . . . ?
C83 C82 C85X C88X -74(2) . . . . ?
C81 C82 C85X C86X -117(2) . . . . ?
C83 C82 C85X C86X 51(2) . . . . ?
C83 C84 C89 C84 76.4(12) . . . 4_565 ?
C79 C84 C89 C84 -105.2(10) . . . 4_565 ?
C46 C47 C90 C47 -103.5(9) . . . 4_565 ?
C48 C47 C90 C47 77.4(11) . . . 4_565 ?
Na2 N4 C97 C98 180.00(4) . . . . ?
Na2 N5 C99 C100 149(14) . . . . ?
